data_7705316
loop_
_publ_author_name
'Tretiakov, Serhii'
'Damen, Johannes A. M.'
'Lutz, Martin'
'Moret, Marc-Etienne'

_publ_section_title
;
 A dianionic C<sub>3</sub>-symmetric scorpionate: synthesis and
 coordination chemistry.
;
_journal_issue 39
_journal_name_full 'Dalton transactions (Cambridge, England : 2003)'
_journal_page_first 13549
_journal_page_last 13556
_journal_paper_doi 10.1039/d0dt02601h
_journal_volume 49
_journal_year 2020
_chemical_formula_moiety '2(C28 H40 K O10), C56 H48 Fe N6 P2, 0.5(C7 H8), 0.5(C4 H10 O), C2 H3 N'
_chemical_formula_sum 'C119.5 H140 Fe K2 N7 O20.5 P2'
_chemical_formula_weight 2198.37
_space_group_crystal_system triclinic
_space_group_IT_number 2
_space_group_name_Hall '-P 1'
_space_group_name_H-M_alt 'P -1'
_atom_sites_solution_hydrogens geom
_atom_sites_solution_primary dual
_atom_sites_solution_secondary difmap
_audit_creation_method SHELXL-2016/6
_audit_update_record
;
2020-06-19 deposited with the CCDC.	2020-08-28 downloaded from the CCDC.
;
_cell_angle_alpha 109.771(3)
_cell_angle_beta 108.424(2)
_cell_angle_gamma 95.566(1)
_cell_formula_units_Z 2
_cell_length_a 17.8742(12)
_cell_length_b 18.1808(12)
_cell_length_c 19.8655(13)
_cell_measurement_reflns_used 37964
_cell_measurement_temperature 150(2)
_cell_measurement_theta_max 25.56
_cell_measurement_theta_min 1.49
_cell_volume 5611.4(7)
_computing_cell_refinement Peakref
_computing_data_collection Apex3
_computing_data_reduction 'Eval15, SADABS 2014/4'
_computing_structure_refinement 'SHELXL-2016/6 (Sheldrick, 2016)'
_computing_structure_solution SHELXT
_diffrn_ambient_temperature 150(2)
_diffrn_measured_fraction_theta_full 1.000
_diffrn_measured_fraction_theta_max 1.000
_diffrn_measurement_device_type 'Bruker Kappa ApexII'
_diffrn_measurement_method '\w scans'
_diffrn_radiation_type MoK\a
_diffrn_radiation_wavelength 0.71073
_diffrn_reflns_av_R_equivalents 0.0878
_diffrn_reflns_av_unetI/netI 0.1029
_diffrn_reflns_Laue_measured_fraction_full 1.000
_diffrn_reflns_Laue_measured_fraction_max 1.000
_diffrn_reflns_limit_h_max 21
_diffrn_reflns_limit_h_min -21
_diffrn_reflns_limit_k_max 22
_diffrn_reflns_limit_k_min -22
_diffrn_reflns_limit_l_max 23
_diffrn_reflns_limit_l_min -24
_diffrn_reflns_number 83986
_diffrn_reflns_point_group_measured_fraction_full 1.000
_diffrn_reflns_point_group_measured_fraction_max 1.000
_diffrn_reflns_theta_full 25.242
_diffrn_reflns_theta_max 25.499
_diffrn_reflns_theta_min 1.525
_diffrn_source 'sealed tube'
_exptl_absorpt_coefficient_mu 0.309
_exptl_absorpt_correction_T_max 0.7452
_exptl_absorpt_correction_T_min 0.6501
_exptl_absorpt_correction_type multi-scan
_exptl_absorpt_process_details 'SADABS 2014/4'
_exptl_crystal_colour yellow
_exptl_crystal_density_diffrn 1.301
_exptl_crystal_description block
_exptl_crystal_F_000 2328
_exptl_crystal_size_max 0.37
_exptl_crystal_size_mid 0.10
_exptl_crystal_size_min 0.03
_refine_diff_density_max 1.256
_refine_diff_density_min -0.438
_refine_diff_density_rms 0.071
_refine_ls_extinction_method none
_refine_ls_goodness_of_fit_ref 1.017
_refine_ls_hydrogen_treatment constr
_refine_ls_matrix_type full
_refine_ls_number_parameters 1426
_refine_ls_number_reflns 20904
_refine_ls_number_restraints 168
_refine_ls_restrained_S_all 1.017
_refine_ls_R_factor_all 0.1356
_refine_ls_R_factor_gt 0.0641
_refine_ls_shift/su_max 0.001
_refine_ls_shift/su_mean 0.000
_refine_ls_structure_factor_coef Fsqd
_refine_ls_weighting_details 'w=1/[\s^2^(Fo^2^)+(0.0661P)^2^+6.6570P] where P=(Fo^2^+2Fc^2^)/3'
_refine_ls_weighting_scheme calc
_refine_ls_wR_factor_gt 0.1423
_refine_ls_wR_factor_ref 0.1715
_reflns_Friedel_coverage 0.000
_reflns_number_gt 11765
_reflns_number_total 20904
_reflns_threshold_expression 'I > 2\s(I)'
_cod_data_source_file d0dt02601h2.cif
_cod_data_source_block l0902a
_cod_depositor_comments 'Adding full bibliography for 7705312--7705317.cif.'
_cod_original_formula_sum 'C119.50 H140 Fe K2 N7 O20.50 P2'
_cod_database_code 7705316
_shelx_shelxl_version_number 2016/6
_shelx_space_group_comment
;
The symmetry employed for this shelxl refinement is uniquely defined
by the following loop, which should always be used as a source of
symmetry information in preference to the above space-group names.
They are only intended as comments.
;

loop_
_space_group_symop_operation_xyz
'x, y, z'
'-x, -y, -z'

loop_
_atom_site_label
_atom_site_type_symbol
_atom_site_fract_x
_atom_site_fract_y
_atom_site_fract_z
_atom_site_U_iso_or_equiv
_atom_site_adp_type
_atom_site_occupancy
_atom_site_site_symmetry_order
_atom_site_calc_flag
_atom_site_refinement_flags_posn
_atom_site_refinement_flags_adp
_atom_site_refinement_flags_occupancy
_atom_site_disorder_assembly
_atom_site_disorder_group
Fe1 Fe 0.31606(3) 0.28217(4) 0.58999(3) 0.02459(16) Uani 1 1 d . . . . .
P1 P 0.44468(6) 0.32009(7) 0.79120(6) 0.0277(3) Uani 1 1 d . . . . .
N11 N 0.30248(18) 0.2301(2) 0.66162(19) 0.0264(8) Uani 1 1 d . . . . .
N21 N 0.43008(19) 0.3475(2) 0.65668(19) 0.0257(8) Uani 1 1 d . . . . .
N31 N 0.5540(2) 0.3056(2) 0.9155(2) 0.0375(10) Uani 1 1 d . . . . .
C1 C 0.4358(3) 0.4025(3) 0.8675(3) 0.0390(12) Uani 1 1 d . . . . .
H1A H 0.489916 0.434766 0.903515 0.059 Uiso 1 1 calc R U . . .
H1B H 0.408075 0.381602 0.894983 0.059 Uiso 1 1 calc R U . . .
H1C H 0.404540 0.435913 0.845767 0.059 Uiso 1 1 calc R U . . .
C11 C 0.3493(2) 0.2496(2) 0.7392(2) 0.0253(10) Uani 1 1 d . . . . .
C21 C 0.3154(2) 0.2051(2) 0.7718(2) 0.0250(9) Uani 1 1 d . . . . .
C31 C 0.2417(2) 0.1548(2) 0.7110(2) 0.0255(10) Uani 1 1 d . . . . .
C41 C 0.1796(2) 0.0971(3) 0.7057(3) 0.0300(10) Uani 1 1 d . . . . .
H41 H 0.180136 0.087242 0.749867 0.036 Uiso 1 1 calc R U . . .
C51 C 0.1179(3) 0.0552(3) 0.6355(3) 0.0367(12) Uani 1 1 d . . . . .
H51 H 0.075664 0.015850 0.631118 0.044 Uiso 1 1 calc R U . . .
C61 C 0.1164(3) 0.0696(3) 0.5706(3) 0.0353(11) Uani 1 1 d . . . . .
H61 H 0.073770 0.038647 0.522521 0.042 Uiso 1 1 calc R U . . .
C71 C 0.1747(2) 0.1271(3) 0.5740(2) 0.0291(10) Uani 1 1 d . . . . .
H71 H 0.172461 0.136904 0.529431 0.035 Uiso 1 1 calc R U . . .
C81 C 0.2377(2) 0.1708(2) 0.6451(2) 0.0241(9) Uani 1 1 d . . . . .
C91 C 0.3480(3) 0.2048(3) 0.8507(2) 0.0351(11) Uani 1 1 d . . . . .
H91A H 0.309516 0.166796 0.855763 0.053 Uiso 1 1 calc R U . . .
H91B H 0.399906 0.188747 0.859198 0.053 Uiso 1 1 calc R U . . .
H91C H 0.356135 0.258774 0.889091 0.053 Uiso 1 1 calc R U . . .
C101 C 0.4782(2) 0.3567(2) 0.7308(2) 0.0265(10) Uani 1 1 d . . . . .
C111 C 0.5571(2) 0.4025(3) 0.7545(2) 0.0285(10) Uani 1 1 d . . . . .
C121 C 0.5574(2) 0.4219(2) 0.6909(3) 0.0280(10) Uani 1 1 d . . . . .
C131 C 0.6168(3) 0.4650(3) 0.6773(3) 0.0383(12) Uani 1 1 d . . . . .
H131 H 0.669483 0.489409 0.715844 0.046 Uiso 1 1 calc R U . . .
C141 C 0.5971(3) 0.4710(3) 0.6077(3) 0.0456(13) Uani 1 1 d . . . . .
H141 H 0.637046 0.499474 0.597785 0.055 Uiso 1 1 calc R U . . .
C151 C 0.5204(3) 0.4367(3) 0.5508(3) 0.0430(13) Uani 1 1 d . . . . .
H151 H 0.509108 0.441975 0.502841 0.052 Uiso 1 1 calc R U . . .
C161 C 0.4606(3) 0.3953(3) 0.5623(3) 0.0331(11) Uani 1 1 d . . . . .
H161 H 0.407927 0.372761 0.523442 0.040 Uiso 1 1 calc R U . . .
C171 C 0.4793(2) 0.3872(2) 0.6328(2) 0.0255(10) Uani 1 1 d . . . . .
C181 C 0.6265(2) 0.4269(3) 0.8295(3) 0.0394(12) Uani 1 1 d . . . . .
H18A H 0.673463 0.458588 0.828583 0.059 Uiso 1 1 calc R U . . .
H18B H 0.611288 0.459229 0.871590 0.059 Uiso 1 1 calc R U . . .
H18C H 0.640256 0.378836 0.837552 0.059 Uiso 1 1 calc R U . . .
C191 C 0.5177(2) 0.2751(3) 0.8363(2) 0.0275(10) Uani 1 1 d . . . . .
C201 C 0.5403(2) 0.2066(3) 0.7981(2) 0.0299(10) Uani 1 1 d . . . . .
C211 C 0.5960(2) 0.1918(3) 0.8578(3) 0.0343(11) Uani 1 1 d . . . . .
C221 C 0.6419(3) 0.1330(3) 0.8600(3) 0.0421(12) Uani 1 1 d . . . . .
H221 H 0.637948 0.091187 0.813797 0.051 Uiso 1 1 calc R U . . .
C231 C 0.6930(3) 0.1376(3) 0.9312(3) 0.0509(14) Uani 1 1 d . . . . .
H231 H 0.723862 0.098221 0.933693 0.061 Uiso 1 1 calc R U . . .
C241 C 0.6996(3) 0.1998(4) 0.9995(3) 0.0504(15) Uani 1 1 d . . . . .
H241 H 0.735875 0.202028 1.047263 0.061 Uiso 1 1 calc R U . . .
C251 C 0.6560(3) 0.2571(3) 0.9997(3) 0.0450(13) Uani 1 1 d . . . . .
H251 H 0.661017 0.298054 1.046845 0.054 Uiso 1 1 calc R U . . .
C261 C 0.6029(2) 0.2546(3) 0.9281(2) 0.0324(11) Uani 1 1 d . . . . .
C271 C 0.5123(3) 0.1593(3) 0.7129(3) 0.0422(12) Uani 1 1 d . . . . .
H27A H 0.538651 0.114140 0.703246 0.063 Uiso 1 1 calc R U . . .
H27B H 0.453388 0.138949 0.691708 0.063 Uiso 1 1 calc R U . . .
H27C H 0.526388 0.194041 0.688223 0.063 Uiso 1 1 calc R U . . .
P2 P 0.18729(7) 0.27074(7) 0.39728(7) 0.0300(3) Uani 1 1 d . . . . .
N12 N 0.23671(19) 0.3479(2) 0.55822(19) 0.0276(8) Uani 1 1 d . . . . .
N22 N 0.29252(19) 0.2012(2) 0.48209(19) 0.0249(8) Uani 1 1 d . . . . .
N32 N 0.0613(2) 0.2268(3) 0.2597(2) 0.0507(12) Uani 1 1 d . . . . .
C2 C 0.2291(3) 0.3338(3) 0.3582(3) 0.0415(12) Uani 1 1 d . . . . .
H2A H 0.240711 0.300106 0.314103 0.062 Uiso 1 1 calc R U . . .
H2B H 0.279324 0.371070 0.397924 0.062 Uiso 1 1 calc R U . . .
H2C H 0.189995 0.364216 0.341321 0.062 Uiso 1 1 calc R U . . .
C12 C 0.1810(2) 0.3342(3) 0.4861(3) 0.0291(10) Uani 1 1 d . . . . .
C22 C 0.1246(2) 0.3819(3) 0.4894(3) 0.0304(10) Uani 1 1 d . . . . .
C32 C 0.1453(2) 0.4266(3) 0.5690(3) 0.0317(11) Uani 1 1 d . . . . .
C42 C 0.1140(3) 0.4858(3) 0.6122(3) 0.0423(12) Uani 1 1 d . . . . .
H42 H 0.066677 0.500393 0.586982 0.051 Uiso 1 1 calc R U . . .
C52 C 0.1516(3) 0.5212(3) 0.6891(3) 0.0502(15) Uani 1 1 d . . . . .
H52 H 0.129806 0.560563 0.717521 0.060 Uiso 1 1 calc R U . . .
C62 C 0.2222(3) 0.5020(3) 0.7290(3) 0.0450(13) Uani 1 1 d . . . . .
H62 H 0.248294 0.529484 0.783335 0.054 Uiso 1 1 calc R U . . .
C72 C 0.2535(3) 0.4430(3) 0.6889(3) 0.0365(11) Uani 1 1 d . . . . .
H72 H 0.300290 0.428573 0.715306 0.044 Uiso 1 1 calc R U . . .
C82 C 0.2149(2) 0.4054(3) 0.6092(3) 0.0284(10) Uani 1 1 d . . . . .
C92 C 0.0584(3) 0.3909(3) 0.4258(3) 0.0444(13) Uani 1 1 d . . . . .
H92A H 0.029564 0.429562 0.448047 0.067 Uiso 1 1 calc R U . . .
H92B H 0.082114 0.410213 0.394887 0.067 Uiso 1 1 calc R U . . .
H92C H 0.020485 0.338815 0.392920 0.067 Uiso 1 1 calc R U . . .
C102 C 0.2493(2) 0.2024(3) 0.4110(2) 0.0267(10) Uani 1 1 d . . . . .
C112 C 0.2578(2) 0.1424(3) 0.3496(2) 0.0273(10) Uani 1 1 d . . . . .
C122 C 0.3092(2) 0.1001(2) 0.3849(2) 0.0264(10) Uani 1 1 d . . . . .
C132 C 0.3413(3) 0.0339(3) 0.3559(3) 0.0339(11) Uani 1 1 d . . . . .
H132 H 0.329131 0.007937 0.302162 0.041 Uiso 1 1 calc R U . . .
C142 C 0.3905(3) 0.0079(3) 0.4074(3) 0.0405(12) Uani 1 1 d . . . . .
H142 H 0.412150 -0.037022 0.388672 0.049 Uiso 1 1 calc R U . . .
C152 C 0.4094(3) 0.0460(3) 0.4867(3) 0.0392(12) Uani 1 1 d . . . . .
H152 H 0.444188 0.026766 0.520808 0.047 Uiso 1 1 calc R U . . .
C162 C 0.3791(3) 0.1099(3) 0.5159(3) 0.0332(11) Uani 1 1 d . . . . .
H162 H 0.391964 0.135205 0.569850 0.040 Uiso 1 1 calc R U . . .
C172 C 0.3284(2) 0.1375(2) 0.4647(2) 0.0243(9) Uani 1 1 d . . . . .
C182 C 0.2241(3) 0.1251(3) 0.2652(2) 0.0406(12) Uani 1 1 d . . . . .
H18D H 0.241431 0.078562 0.237311 0.061 Uiso 1 1 calc R U . . .
H18E H 0.164800 0.113432 0.246594 0.061 Uiso 1 1 calc R U . . .
H18F H 0.243953 0.171843 0.256428 0.061 Uiso 1 1 calc R U . . .
C192 C 0.0889(3) 0.2191(3) 0.3295(3) 0.0358(11) Uani 1 1 d . . . . .
C202 C 0.0331(3) 0.1672(3) 0.3391(3) 0.0358(11) Uani 1 1 d . . . . .
C212 C -0.0350(3) 0.1393(3) 0.2684(3) 0.0411(12) Uani 1 1 d . . . . .
C222 C -0.1116(3) 0.0871(3) 0.2408(3) 0.0540(15) Uani 1 1 d . . . . .
H222 H -0.125357 0.063042 0.272326 0.065 Uiso 1 1 calc R U . . .
C232 C -0.1653(3) 0.0715(4) 0.1693(4) 0.0662(18) Uani 1 1 d . . . . .
H232 H -0.216710 0.036064 0.150461 0.079 Uiso 1 1 calc R U . . .
C242 C -0.1455(3) 0.1072(5) 0.1232(4) 0.084(2) Uani 1 1 d . . . . .
H242 H -0.183436 0.094055 0.072606 0.101 Uiso 1 1 calc R U . . .
C252 C -0.0705(3) 0.1626(5) 0.1494(3) 0.079(2) Uani 1 1 d . . . . .
H252 H -0.058709 0.188312 0.118376 0.094 Uiso 1 1 calc R U . . .
C262 C -0.0144(3) 0.1775(4) 0.2233(3) 0.0512(14) Uani 1 1 d . . . . .
C272 C 0.0429(3) 0.1474(3) 0.4070(3) 0.0467(13) Uani 1 1 d . . . . .
H27D H -0.006116 0.109537 0.396967 0.070 Uiso 1 1 calc R U . . .
H27E H 0.089524 0.122895 0.417310 0.070 Uiso 1 1 calc R U . . .
H27F H 0.051785 0.196467 0.451816 0.070 Uiso 1 1 calc R U . . .
K1 K 0.65542(5) 0.22876(5) 0.36382(5) 0.0273(2) Uani 1 1 d . . . . .
O13 O 0.49064(17) 0.13024(17) 0.26906(17) 0.0336(7) Uani 1 1 d . . . . .
O23 O 0.62550(17) 0.06432(17) 0.26371(17) 0.0358(7) Uani 1 1 d . . . . .
O33 O 0.71819(17) 0.11152(17) 0.42399(17) 0.0344(7) Uani 1 1 d . . . . .
O43 O 0.62976(16) 0.21862(17) 0.49595(16) 0.0306(7) Uani 1 1 d . . . . .
O53 O 0.51418(16) 0.26741(17) 0.38830(16) 0.0291(7) Uani 1 1 d . . . . .
C13 C 0.4566(2) 0.2536(3) 0.3173(3) 0.0288(10) Uani 1 1 d . . . . .
C23 C 0.4155(3) 0.3114(3) 0.3075(3) 0.0372(11) Uani 1 1 d . . . . .
H23 H 0.423363 0.358806 0.350865 0.045 Uiso 1 1 calc R U . . .
C33 C 0.3627(3) 0.3015(3) 0.2353(3) 0.0477(14) Uani 1 1 d . . . . .
H33 H 0.334448 0.341760 0.228916 0.057 Uiso 1 1 calc R U . . .
C43 C 0.3516(3) 0.2318(3) 0.1722(3) 0.0468(13) Uani 1 1 d . . . . .
H43 H 0.315584 0.224428 0.122454 0.056 Uiso 1 1 calc R U . . .
C53 C 0.3927(3) 0.1730(3) 0.1816(3) 0.0409(12) Uani 1 1 d . . . . .
H53 H 0.384816 0.125531 0.138271 0.049 Uiso 1 1 calc R U . . .
C63 C 0.4451(2) 0.1835(3) 0.2537(3) 0.0306(10) Uani 1 1 d . . . . .
C73 C 0.4881(3) 0.0631(3) 0.2037(3) 0.0394(12) Uani 1 1 d . . . . .
H73A H 0.504835 0.081751 0.168165 0.047 Uiso 1 1 calc R U . . .
H73B H 0.432590 0.028750 0.175417 0.047 Uiso 1 1 calc R U . . .
C83 C 0.5460(3) 0.0171(3) 0.2350(3) 0.0407(12) Uani 1 1 d . . . . .
H83A H 0.534517 0.006334 0.276820 0.049 Uiso 1 1 calc R U . . .
H83B H 0.540137 -0.034923 0.193698 0.049 Uiso 1 1 calc R U . . .
C93 C 0.6867(3) 0.0264(3) 0.2934(3) 0.0431(12) Uani 1 1 d . . . . .
H93A H 0.739310 0.052978 0.296412 0.052 Uiso 1 1 calc R U . . .
H93B H 0.673745 -0.030450 0.257522 0.052 Uiso 1 1 calc R U . . .
C103 C 0.6943(3) 0.0297(3) 0.3727(3) 0.0400(12) Uani 1 1 d . . . . .
H10A H 0.641713 0.004370 0.370935 0.048 Uiso 1 1 calc R U . . .
H10B H 0.735160 0.000336 0.390201 0.048 Uiso 1 1 calc R U . . .
C113 C 0.7102(3) 0.1230(3) 0.4956(3) 0.0375(11) Uani 1 1 d . . . . .
H11A H 0.754298 0.167977 0.537316 0.045 Uiso 1 1 calc R U . . .
H11B H 0.716038 0.073985 0.506273 0.045 Uiso 1 1 calc R U . . .
C123 C 0.6297(2) 0.1409(3) 0.4961(3) 0.0321(11) Uani 1 1 d . . . . .
H12A H 0.585015 0.100786 0.450079 0.039 Uiso 1 1 calc R U . . .
H12B H 0.621878 0.138740 0.542680 0.039 Uiso 1 1 calc R U . . .
C133 C 0.5599(2) 0.2476(3) 0.5055(3) 0.0330(11) Uani 1 1 d . . . . .
H13A H 0.575388 0.306816 0.532048 0.040 Uiso 1 1 calc R U . . .
H13B H 0.542199 0.225655 0.538744 0.040 Uiso 1 1 calc R U . . .
C143 C 0.4904(2) 0.2245(3) 0.4303(2) 0.0308(10) Uani 1 1 d . . . . .
H14A H 0.477794 0.165886 0.400363 0.037 Uiso 1 1 calc R U . . .
H14B H 0.441522 0.239051 0.439582 0.037 Uiso 1 1 calc R U . . .
O14 O 0.60280(17) 0.22525(17) 0.21004(16) 0.0312(7) Uani 1 1 d . . . . .
O24 O 0.76936(16) 0.23655(18) 0.29791(16) 0.0341(7) Uani 1 1 d . . . . .
O34 O 0.82189(17) 0.28879(18) 0.46058(17) 0.0353(7) Uani 1 1 d . . . . .
O44 O 0.70603(19) 0.38628(19) 0.47543(18) 0.0409(8) Uani 1 1 d . . . . .
O54 O 0.61960(18) 0.36291(17) 0.32150(16) 0.0332(7) Uani 1 1 d . . . . .
C14 C 0.5760(2) 0.3559(3) 0.2479(2) 0.0276(10) Uani 1 1 d . . . . .
C24 C 0.5378(3) 0.4133(3) 0.2295(3) 0.0369(11) Uani 1 1 d . . . . .
H24 H 0.538045 0.460810 0.269101 0.044 Uiso 1 1 calc R U . . .
C34 C 0.4995(3) 0.4003(3) 0.1527(3) 0.0453(13) Uani 1 1 d . . . . .
H34 H 0.474183 0.439951 0.139980 0.054 Uiso 1 1 calc R U . . .
C44 C 0.4971(3) 0.3321(3) 0.0952(3) 0.0491(14) Uani 1 1 d . . . . .
H44 H 0.471148 0.324588 0.042866 0.059 Uiso 1 1 calc R U . . .
C54 C 0.5329(3) 0.2735(3) 0.1135(3) 0.0406(12) Uani 1 1 d . . . . .
H54 H 0.531060 0.225582 0.073455 0.049 Uiso 1 1 calc R U . . .
C64 C 0.5708(2) 0.2845(3) 0.1888(3) 0.0303(10) Uani 1 1 d . . . . .
C74 C 0.6610(3) 0.1945(3) 0.1777(2) 0.0339(11) Uani 1 1 d . . . . .
H74A H 0.645676 0.193091 0.124730 0.041 Uiso 1 1 calc R U . . .
H74B H 0.660361 0.138940 0.174661 0.041 Uiso 1 1 calc R U . . .
C84 C 0.7444(3) 0.2460(3) 0.2261(3) 0.0366(11) Uani 1 1 d . . . . .
H84A H 0.782236 0.229433 0.199650 0.044 Uiso 1 1 calc R U . . .
H84B H 0.744214 0.302921 0.234855 0.044 Uiso 1 1 calc R U . . .
C94 C 0.8507(2) 0.2788(3) 0.3464(3) 0.0368(11) Uani 1 1 d . . . . .
H94A H 0.855885 0.337231 0.360193 0.044 Uiso 1 1 calc R U . . .
H94B H 0.887853 0.261156 0.319494 0.044 Uiso 1 1 calc R U . . .
C104 C 0.8713(3) 0.2608(3) 0.4174(3) 0.0379(12) Uani 1 1 d . . . . .
H10C H 0.864398 0.202079 0.402456 0.045 Uiso 1 1 calc R U . . .
H10D H 0.928870 0.286394 0.450479 0.045 Uiso 1 1 calc R U . . .
C114 C 0.8465(3) 0.3709(3) 0.5085(3) 0.0446(13) Uani 1 1 d . . . . .
H11C H 0.857379 0.402942 0.479660 0.054 Uiso 1 1 calc R U . . .
H11D H 0.896765 0.381162 0.553182 0.054 Uiso 1 1 calc R U . . .
C124 C 0.7796(3) 0.3938(3) 0.5355(3) 0.0470(13) Uani 1 1 d . . . . .
H12C H 0.768515 0.359652 0.562441 0.056 Uiso 1 1 calc R U . . .
H12D H 0.798187 0.450160 0.573329 0.056 Uiso 1 1 calc R U . . .
C134 C 0.7091(3) 0.4477(3) 0.4482(3) 0.0488(13) Uani 1 1 d . . . . .
H13C H 0.754028 0.448249 0.429281 0.059 Uiso 1 1 calc R U . . .
H13D H 0.719965 0.500067 0.491067 0.059 Uiso 1 1 calc R U . . .
C144 C 0.6309(3) 0.4364(3) 0.3843(3) 0.0352(11) Uani 1 1 d . . . . .
H14C H 0.585291 0.434220 0.402151 0.042 Uiso 1 1 calc R U . . .
H14D H 0.633122 0.481874 0.367647 0.042 Uiso 1 1 calc R U . . .
K2 K 0.03533(5) 0.73385(6) 0.20475(5) 0.0304(2) Uani 1 1 d . . . . .
O15 O -0.09211(17) 0.81576(19) 0.15293(17) 0.0367(8) Uani 1 1 d . . . . .
O25 O 0.06590(18) 0.89677(19) 0.21794(18) 0.0406(8) Uani 1 1 d . . . . .
O35 O 0.10120(18) 0.85635(19) 0.35217(17) 0.0385(8) Uani 1 1 d . . . . .
O45 O -0.00309(16) 0.70841(18) 0.32507(16) 0.0322(7) Uani 1 1 d . . . . .
O55 O -0.12387(16) 0.71371(18) 0.20444(16) 0.0329(7) Uani 1 1 d . . . . .
C15 C -0.1774(2) 0.6999(3) 0.1329(2) 0.0296(10) Uani 1 1 d . . . . .
C25 C -0.2440(2) 0.6367(3) 0.0893(3) 0.0357(11) Uani 1 1 d . . . . .
H25 H -0.256324 0.598312 0.109092 0.043 Uiso 1 1 calc R U . . .
C35 C -0.2933(3) 0.6292(3) 0.0161(3) 0.0474(14) Uani 1 1 d . . . . .
H35 H -0.339262 0.585653 -0.014161 0.057 Uiso 1 1 calc R U . . .
C45 C -0.2751(3) 0.6847(4) -0.0121(3) 0.0517(15) Uani 1 1 d . . . . .
H45 H -0.308804 0.678884 -0.062152 0.062 Uiso 1 1 calc R U . . .
C55 C -0.2088(3) 0.7491(3) 0.0306(3) 0.0423(12) Uani 1 1 d . . . . .
H55 H -0.197145 0.787311 0.010348 0.051 Uiso 1 1 calc R U . . .
C65 C -0.1596(2) 0.7568(3) 0.1039(2) 0.0317(11) Uani 1 1 d . . . . .
C75 C -0.0671(3) 0.8777(3) 0.1308(3) 0.0394(12) Uani 1 1 d . . . . .
H75A H -0.112183 0.903485 0.114978 0.047 Uiso 1 1 calc R U . . .
H75B H -0.049009 0.855797 0.087255 0.047 Uiso 1 1 calc R U . . .
C85 C 0.0015(3) 0.9368(3) 0.2005(3) 0.0466(13) Uani 1 1 d . . . . .
H85A H 0.020042 0.983540 0.190206 0.056 Uiso 1 1 calc R U . . .
H85B H -0.016269 0.956195 0.244620 0.056 Uiso 1 1 calc R U . . .
C95 C 0.1299(3) 0.9416(3) 0.2906(3) 0.0507(14) Uani 1 1 d . . . . .
H95A H 0.141489 0.998471 0.297217 0.061 Uiso 1 1 calc R U . . .
H95B H 0.179320 0.921345 0.290348 0.061 Uiso 1 1 calc R U . . .
C105 C 0.1117(3) 0.9373(3) 0.3582(3) 0.0474(13) Uani 1 1 d . . . . .
H10E H 0.156904 0.972113 0.406828 0.057 Uiso 1 1 calc R U . . .
H10F H 0.061842 0.956380 0.358835 0.057 Uiso 1 1 calc R U . . .
C115 C 0.0729(3) 0.8464(3) 0.4090(3) 0.0382(12) Uani 1 1 d . . . . .
H11E H 0.021717 0.864491 0.404489 0.046 Uiso 1 1 calc R U . . .
H11F H 0.113489 0.879161 0.461267 0.046 Uiso 1 1 calc R U . . .
C125 C 0.0592(3) 0.7592(3) 0.3968(3) 0.0387(12) Uani 1 1 d . . . . .
H12E H 0.110352 0.741571 0.399464 0.046 Uiso 1 1 calc R U . . .
H12F H 0.044866 0.753118 0.439193 0.046 Uiso 1 1 calc R U . . .
C135 C -0.0826(2) 0.7091(3) 0.3265(2) 0.0326(11) Uani 1 1 d . . . . .
H13E H -0.087659 0.765103 0.348943 0.039 Uiso 1 1 calc R U . . .
H13F H -0.092577 0.680764 0.358562 0.039 Uiso 1 1 calc R U . . .
C145 C -0.1429(3) 0.6680(3) 0.2455(3) 0.0347(11) Uani 1 1 d . . . . .
H14E H -0.138199 0.611986 0.222446 0.042 Uiso 1 1 calc R U . . .
H14F H -0.198781 0.667453 0.244270 0.042 Uiso 1 1 calc R U . . .
O16 O 0.0391(2) 0.5651(2) 0.17947(18) 0.0471(9) Uani 1 1 d . . . . .
O26 O 0.1722(2) 0.6854(2) 0.28949(19) 0.0522(10) Uani 1 1 d . . . . .
O36 O 0.17968(19) 0.7560(2) 0.18202(19) 0.0512(9) Uani 1 1 d . . . . .
O46 O 0.0271(2) 0.7276(2) 0.05307(19) 0.0465(9) Uani 1 1 d . . . . .
O56 O -0.0374(2) 0.5907(2) 0.06237(19) 0.0502(9) Uani 1 1 d . . . . .
C16 C -0.0806(3) 0.5326(3) 0.0730(3) 0.0448(13) Uani 1 1 d . . . . .
C26 C -0.1582(3) 0.4894(3) 0.0263(3) 0.0545(15) Uani 1 1 d . . . . .
H26 H -0.186559 0.499440 -0.017760 0.065 Uiso 1 1 calc R U . . .
C36 C -0.1954(4) 0.4308(4) 0.0433(4) 0.0668(18) Uani 1 1 d . . . . .
H36 H -0.249184 0.400956 0.011183 0.080 Uiso 1 1 calc R U . . .
C46 C -0.1536(4) 0.4169(4) 0.1066(4) 0.0671(19) Uani 1 1 d . . . . .
H46 H -0.178790 0.376539 0.117946 0.081 Uiso 1 1 calc R U . . .
C56 C -0.0754(4) 0.4600(3) 0.1548(3) 0.0606(16) Uani 1 1 d . . . . .
H56 H -0.046966 0.449595 0.198634 0.073 Uiso 1 1 calc R U . . .
C66 C -0.0401(3) 0.5182(3) 0.1377(3) 0.0459(13) Uani 1 1 d . . . . .
C76 C 0.0883(3) 0.5546(4) 0.2448(3) 0.0560(15) Uani 1 1 d . . . . .
H76A H 0.087493 0.497017 0.232909 0.067 Uiso 1 1 calc R U . . .
H76B H 0.068857 0.575173 0.287598 0.067 Uiso 1 1 calc R U . . .
C86 C 0.1725(3) 0.6011(4) 0.2666(3) 0.0563(16) Uani 1 1 d . . . . .
H86A H 0.210895 0.591865 0.309666 0.068 Uiso 1 1 calc R U . . .
H86B H 0.189855 0.583120 0.222149 0.068 Uiso 1 1 calc R U . . .
C96 C 0.2438(3) 0.7350(4) 0.2957(3) 0.0675(18) Uani 1 1 d . . . . .
H96A H 0.292083 0.719968 0.324071 0.081 Uiso 1 1 calc R U . . .
H96B H 0.246516 0.791714 0.325920 0.081 Uiso 1 1 calc R U . . .
C106 C 0.2460(3) 0.7276(4) 0.2203(3) 0.0701(19) Uani 1 1 d . . . . .
H10G H 0.297961 0.759790 0.227446 0.084 Uiso 1 1 calc R U . . .
H10H H 0.241474 0.670854 0.188688 0.084 Uiso 1 1 calc R U . . .
C116 C 0.1725(3) 0.7377(4) 0.1045(3) 0.0611(17) Uani 1 1 d . . . . .
H11G H 0.160913 0.678837 0.076522 0.073 Uiso 1 1 calc R U . . .
H11H H 0.224036 0.761739 0.103493 0.073 Uiso 1 1 calc R U . . .
C126 C 0.1061(3) 0.7700(4) 0.0665(3) 0.0624(17) Uani 1 1 d . . . . .
H12G H 0.114246 0.827309 0.099153 0.075 Uiso 1 1 calc R U . . .
H12H H 0.108643 0.767036 0.016621 0.075 Uiso 1 1 calc R U . . .
C136 C 0.0016(3) 0.6525(3) -0.0103(3) 0.0467(13) Uani 1 1 d . . . . .
H13G H 0.046848 0.624725 -0.007625 0.056 Uiso 1 1 calc R U . . .
H13H H -0.014810 0.660776 -0.059240 0.056 Uiso 1 1 calc R U . . .
C146 C -0.0682(3) 0.6025(3) -0.0079(3) 0.0479(13) Uani 1 1 d . . . . .
H14G H -0.113000 0.630620 -0.008530 0.058 Uiso 1 1 calc R U . . .
H14H H -0.088522 0.550375 -0.052718 0.058 Uiso 1 1 calc R U . . .
N17 N 0.1866(3) 0.4057(4) 0.1865(3) 0.0790(17) Uani 1 1 d . . . . .
C17 C 0.1621(3) 0.3377(4) 0.1623(3) 0.0520(14) Uani 1 1 d . . . . .
C27 C 0.1315(3) 0.2529(3) 0.1329(3) 0.0591(15) Uani 1 1 d . . . . .
H27G H 0.104101 0.240455 0.164755 0.089 Uiso 1 1 calc R U . . .
H27H H 0.176404 0.225782 0.134253 0.089 Uiso 1 1 calc R U . . .
H27I H 0.092887 0.234210 0.079679 0.089 Uiso 1 1 calc R U . . .
C18 C 0.5388(5) 0.9736(5) 0.0158(5) 0.059(3) Uani 0.5 1 d D U P A -1
C28 C 0.4627(6) 0.9519(6) 0.0153(5) 0.047(3) Uani 0.5 1 d D U P A -1
H28 H 0.451296 0.910472 0.032009 0.056 Uiso 0.5 1 calc R U P A -1
C38 C 0.4018(5) 0.9906(6) -0.0099(5) 0.059(3) Uani 0.5 1 d D U P A -1
H38 H 0.349194 0.975565 -0.010302 0.071 Uiso 0.5 1 calc R U P A -1
C48 C 0.4193(7) 1.0506(6) -0.0340(5) 0.064(4) Uani 0.5 1 d D U P A -1
H48 H 0.378722 1.077325 -0.051180 0.077 Uiso 0.5 1 calc R U P A -1
C58 C 0.4960(7) 1.0718(6) -0.0332(5) 0.077(4) Uani 0.5 1 d D U P A -1
H58 H 0.507878 1.113231 -0.049874 0.092 Uiso 0.5 1 calc R U P A -1
C68 C 0.5558(7) 1.0335(6) -0.0085(6) 0.064(4) Uani 0.5 1 d D U P A -1
H68 H 0.608356 1.048435 -0.008202 0.077 Uiso 0.5 1 calc R U P A -1
C78 C 0.6058(7) 0.9321(8) 0.0429(6) 0.092(5) Uani 0.5 1 d D U P A -1
H78A H 0.584938 0.891154 0.058254 0.138 Uiso 0.5 1 calc R U P A -1
H78B H 0.624123 0.906752 0.000771 0.138 Uiso 0.5 1 calc R U P A -1
H78C H 0.651417 0.971943 0.086955 0.138 Uiso 0.5 1 calc R U P A -1
O19 O 0.0364(9) 0.0324(12) -0.0031(9) 0.126(5) Uani 0.5 1 d D U P B -2
C19 C 0.0973(14) 0.0175(18) 0.0514(16) 0.146(8) Uani 0.5 1 d D U P B -2
H19A H 0.088214 -0.040671 0.040197 0.175 Uiso 0.5 1 calc R U P B -2
H19B H 0.097321 0.046168 0.103622 0.175 Uiso 0.5 1 calc R U P B -2
C29 C 0.1774(10) 0.0471(11) 0.0474(10) 0.125(6) Uani 0.5 1 d D U P B -2
H29A H 0.221500 0.037355 0.085253 0.188 Uiso 0.5 1 calc R U P B -2
H29B H 0.176723 0.018243 -0.004425 0.188 Uiso 0.5 1 calc R U P B -2
H29C H 0.185795 0.104741 0.058750 0.188 Uiso 0.5 1 calc R U P B -2
C39 C -0.0378(15) -0.020(2) -0.0235(18) 0.144(8) Uani 0.5 1 d D U P B -2
H39A H -0.042597 -0.027494 0.021954 0.173 Uiso 0.5 1 calc R U P B -2
H39B H -0.043048 -0.072402 -0.063352 0.173 Uiso 0.5 1 calc R U P B -2
C49 C -0.1019(14) 0.0217(13) -0.0547(14) 0.142(8) Uani 0.5 1 d D U P B -2
H49A H -0.155756 -0.011513 -0.070263 0.213 Uiso 0.5 1 calc R U P B -2
H49B H -0.095494 0.074054 -0.014634 0.213 Uiso 0.5 1 calc R U P B -2
H49C H -0.095942 0.029419 -0.099421 0.213 Uiso 0.5 1 calc R U P B -2

loop_
_atom_site_aniso_label
_atom_site_aniso_U_11
_atom_site_aniso_U_22
_atom_site_aniso_U_33
_atom_site_aniso_U_23
_atom_site_aniso_U_13
_atom_site_aniso_U_12
Fe1 0.0200(3) 0.0280(4) 0.0258(3) 0.0111(3) 0.0073(3) 0.0076(3)
P1 0.0229(6) 0.0309(7) 0.0250(6) 0.0080(5) 0.0072(5) 0.0041(5)
N11 0.0173(17) 0.029(2) 0.029(2) 0.0092(17) 0.0057(16) 0.0028(15)
N21 0.0249(18) 0.027(2) 0.027(2) 0.0111(16) 0.0106(16) 0.0075(16)
N31 0.032(2) 0.041(2) 0.030(2) 0.0107(19) 0.0059(18) -0.0021(19)
C1 0.042(3) 0.030(3) 0.035(3) 0.001(2) 0.015(2) 0.004(2)
C11 0.020(2) 0.029(3) 0.027(2) 0.010(2) 0.0090(19) 0.0068(18)
C21 0.027(2) 0.025(2) 0.026(2) 0.012(2) 0.0105(19) 0.0072(19)
C31 0.022(2) 0.024(2) 0.034(2) 0.011(2) 0.014(2) 0.0112(19)
C41 0.027(2) 0.033(3) 0.040(3) 0.018(2) 0.020(2) 0.011(2)
C51 0.025(2) 0.029(3) 0.054(3) 0.014(2) 0.016(2) 0.003(2)
C61 0.023(2) 0.031(3) 0.040(3) 0.006(2) 0.006(2) 0.004(2)
C71 0.026(2) 0.030(3) 0.031(2) 0.011(2) 0.010(2) 0.009(2)
C81 0.017(2) 0.026(2) 0.030(2) 0.011(2) 0.0092(19) 0.0090(18)
C91 0.037(3) 0.036(3) 0.033(3) 0.015(2) 0.012(2) 0.008(2)
C101 0.025(2) 0.024(2) 0.028(2) 0.008(2) 0.009(2) 0.0083(19)
C111 0.019(2) 0.024(2) 0.036(3) 0.006(2) 0.009(2) 0.0031(18)
C121 0.028(2) 0.018(2) 0.041(3) 0.008(2) 0.020(2) 0.0098(19)
C131 0.039(3) 0.025(3) 0.055(3) 0.009(2) 0.030(3) 0.005(2)
C141 0.059(3) 0.024(3) 0.070(4) 0.018(3) 0.046(3) 0.010(3)
C151 0.064(4) 0.032(3) 0.054(3) 0.024(3) 0.038(3) 0.020(3)
C161 0.040(3) 0.025(3) 0.036(3) 0.008(2) 0.019(2) 0.015(2)
C171 0.027(2) 0.024(2) 0.032(2) 0.012(2) 0.016(2) 0.0117(19)
C181 0.021(2) 0.041(3) 0.044(3) 0.008(2) 0.007(2) 0.003(2)
C191 0.020(2) 0.033(3) 0.023(2) 0.011(2) 0.0021(19) -0.0007(19)
C201 0.024(2) 0.032(3) 0.036(3) 0.017(2) 0.010(2) 0.005(2)
C211 0.023(2) 0.041(3) 0.037(3) 0.020(2) 0.007(2) -0.002(2)
C221 0.031(3) 0.044(3) 0.048(3) 0.022(3) 0.006(2) 0.004(2)
C231 0.032(3) 0.056(4) 0.070(4) 0.044(3) 0.006(3) 0.005(3)
C241 0.030(3) 0.071(4) 0.050(3) 0.042(3) -0.001(3) -0.002(3)
C251 0.034(3) 0.059(4) 0.038(3) 0.028(3) 0.003(2) -0.004(3)
C261 0.025(2) 0.038(3) 0.032(3) 0.021(2) 0.002(2) 0.000(2)
C271 0.036(3) 0.048(3) 0.037(3) 0.012(2) 0.010(2) 0.017(2)
P2 0.0245(6) 0.0332(7) 0.0326(7) 0.0154(6) 0.0078(5) 0.0084(5)
N12 0.0240(18) 0.027(2) 0.030(2) 0.0101(17) 0.0083(17) 0.0068(16)
N22 0.0207(17) 0.027(2) 0.031(2) 0.0139(17) 0.0100(16) 0.0107(16)
N32 0.030(2) 0.085(4) 0.035(2) 0.029(2) 0.002(2) 0.015(2)
C2 0.045(3) 0.047(3) 0.046(3) 0.028(3) 0.021(2) 0.017(2)
C12 0.021(2) 0.025(2) 0.042(3) 0.017(2) 0.009(2) 0.0056(19)
C22 0.025(2) 0.021(2) 0.050(3) 0.017(2) 0.016(2) 0.0069(19)
C32 0.028(2) 0.029(3) 0.054(3) 0.026(2) 0.024(2) 0.011(2)
C42 0.044(3) 0.034(3) 0.067(4) 0.027(3) 0.035(3) 0.018(2)
C52 0.073(4) 0.034(3) 0.078(4) 0.028(3) 0.061(4) 0.027(3)
C62 0.069(4) 0.034(3) 0.045(3) 0.014(2) 0.039(3) 0.015(3)
C72 0.044(3) 0.034(3) 0.045(3) 0.022(2) 0.024(2) 0.011(2)
C82 0.031(2) 0.024(2) 0.038(3) 0.014(2) 0.021(2) 0.004(2)
C92 0.029(2) 0.037(3) 0.066(4) 0.027(3) 0.008(2) 0.013(2)
C102 0.022(2) 0.027(3) 0.031(2) 0.014(2) 0.0060(19) 0.0035(19)
C112 0.025(2) 0.028(3) 0.025(2) 0.010(2) 0.0074(19) 0.0000(19)
C122 0.020(2) 0.023(2) 0.031(2) 0.007(2) 0.0073(19) 0.0014(18)
C132 0.029(2) 0.032(3) 0.035(3) 0.004(2) 0.014(2) 0.000(2)
C142 0.034(3) 0.034(3) 0.056(3) 0.012(3) 0.022(3) 0.014(2)
C152 0.031(2) 0.040(3) 0.050(3) 0.023(3) 0.011(2) 0.017(2)
C162 0.033(2) 0.036(3) 0.035(3) 0.017(2) 0.012(2) 0.016(2)
C172 0.020(2) 0.025(2) 0.031(2) 0.014(2) 0.0107(19) 0.0030(18)
C182 0.049(3) 0.041(3) 0.030(3) 0.014(2) 0.013(2) 0.008(2)
C192 0.030(2) 0.045(3) 0.035(3) 0.016(2) 0.012(2) 0.015(2)
C202 0.026(2) 0.029(3) 0.044(3) 0.009(2) 0.007(2) 0.008(2)
C212 0.030(3) 0.039(3) 0.039(3) 0.006(2) 0.003(2) 0.012(2)
C222 0.031(3) 0.043(3) 0.063(4) 0.006(3) 0.002(3) 0.008(2)
C232 0.034(3) 0.069(4) 0.063(4) 0.003(3) 0.001(3) 0.010(3)
C242 0.032(3) 0.128(7) 0.053(4) 0.015(4) -0.012(3) 0.016(4)
C252 0.047(4) 0.139(7) 0.047(4) 0.037(4) 0.010(3) 0.031(4)
C262 0.032(3) 0.078(4) 0.035(3) 0.017(3) 0.005(2) 0.019(3)
C272 0.033(3) 0.039(3) 0.058(3) 0.021(3) 0.004(3) 0.004(2)
K1 0.0238(5) 0.0236(5) 0.0333(5) 0.0098(4) 0.0108(4) 0.0040(4)
O13 0.0287(16) 0.0282(18) 0.0359(18) 0.0073(15) 0.0070(14) 0.0081(14)
O23 0.0324(17) 0.0241(17) 0.0441(19) 0.0097(15) 0.0087(15) 0.0091(14)
O33 0.0325(17) 0.0266(18) 0.0432(19) 0.0097(15) 0.0163(15) 0.0093(14)
O43 0.0259(15) 0.0275(18) 0.0430(18) 0.0161(15) 0.0157(14) 0.0084(13)
O53 0.0227(15) 0.0290(17) 0.0342(17) 0.0123(14) 0.0095(14) 0.0029(13)
C13 0.018(2) 0.032(3) 0.036(3) 0.014(2) 0.009(2) 0.0044(19)
C23 0.026(2) 0.037(3) 0.051(3) 0.018(2) 0.015(2) 0.010(2)
C33 0.033(3) 0.051(4) 0.076(4) 0.041(3) 0.022(3) 0.020(3)
C43 0.027(3) 0.064(4) 0.055(3) 0.035(3) 0.008(2) 0.014(3)
C53 0.026(2) 0.051(3) 0.042(3) 0.017(3) 0.009(2) 0.008(2)
C63 0.023(2) 0.028(3) 0.043(3) 0.017(2) 0.011(2) 0.006(2)
C73 0.033(3) 0.028(3) 0.039(3) 0.003(2) 0.003(2) 0.003(2)
C83 0.038(3) 0.025(3) 0.041(3) 0.002(2) 0.005(2) 0.003(2)
C93 0.045(3) 0.035(3) 0.050(3) 0.014(2) 0.019(3) 0.022(2)
C103 0.040(3) 0.030(3) 0.050(3) 0.017(2) 0.014(2) 0.015(2)
C113 0.028(2) 0.034(3) 0.048(3) 0.015(2) 0.010(2) 0.012(2)
C123 0.026(2) 0.028(3) 0.041(3) 0.015(2) 0.009(2) 0.004(2)
C133 0.032(2) 0.032(3) 0.040(3) 0.014(2) 0.018(2) 0.012(2)
C143 0.028(2) 0.026(3) 0.040(3) 0.011(2) 0.017(2) 0.006(2)
O14 0.0329(16) 0.0285(17) 0.0330(17) 0.0112(14) 0.0123(14) 0.0129(14)
O24 0.0234(15) 0.045(2) 0.0335(17) 0.0174(15) 0.0085(14) 0.0063(14)
O34 0.0335(17) 0.0306(19) 0.0358(18) 0.0134(15) 0.0063(15) 0.0012(14)
O44 0.0461(19) 0.0314(19) 0.0383(19) 0.0097(16) 0.0131(16) 0.0031(16)
O54 0.0428(18) 0.0245(17) 0.0321(17) 0.0083(14) 0.0147(15) 0.0152(14)
C14 0.024(2) 0.030(3) 0.034(3) 0.016(2) 0.013(2) 0.006(2)
C24 0.033(3) 0.029(3) 0.053(3) 0.017(2) 0.019(2) 0.015(2)
C34 0.036(3) 0.043(3) 0.060(4) 0.029(3) 0.011(3) 0.017(2)
C44 0.046(3) 0.056(4) 0.039(3) 0.025(3) 0.000(3) 0.014(3)
C54 0.039(3) 0.044(3) 0.035(3) 0.014(2) 0.008(2) 0.015(2)
C64 0.028(2) 0.026(3) 0.039(3) 0.016(2) 0.011(2) 0.009(2)
C74 0.034(2) 0.034(3) 0.030(2) 0.007(2) 0.011(2) 0.015(2)
C84 0.036(3) 0.045(3) 0.035(3) 0.018(2) 0.016(2) 0.015(2)
C94 0.026(2) 0.040(3) 0.045(3) 0.018(2) 0.013(2) 0.009(2)
C104 0.026(2) 0.042(3) 0.044(3) 0.022(2) 0.005(2) 0.009(2)
C114 0.042(3) 0.038(3) 0.036(3) 0.011(2) 0.000(2) -0.004(2)
C124 0.058(3) 0.038(3) 0.032(3) 0.006(2) 0.010(3) 0.006(3)
C134 0.061(3) 0.033(3) 0.043(3) 0.010(3) 0.015(3) 0.000(3)
C144 0.038(3) 0.027(3) 0.043(3) 0.010(2) 0.023(2) 0.009(2)
K2 0.0239(5) 0.0318(6) 0.0333(5) 0.0092(5) 0.0118(4) 0.0055(4)
O15 0.0305(17) 0.044(2) 0.0378(18) 0.0236(16) 0.0080(15) 0.0041(15)
O25 0.0329(17) 0.037(2) 0.051(2) 0.0160(17) 0.0172(16) 0.0038(15)
O35 0.0346(17) 0.034(2) 0.0394(19) 0.0074(16) 0.0117(15) 0.0082(15)
O45 0.0244(15) 0.0406(19) 0.0311(17) 0.0162(15) 0.0068(14) 0.0090(14)
O55 0.0226(15) 0.044(2) 0.0319(17) 0.0221(15) 0.0034(14) 0.0004(14)
C15 0.024(2) 0.034(3) 0.027(2) 0.009(2) 0.006(2) 0.008(2)
C25 0.027(2) 0.043(3) 0.037(3) 0.017(2) 0.011(2) 0.006(2)
C35 0.031(3) 0.058(4) 0.033(3) 0.003(3) 0.005(2) 0.003(2)
C45 0.037(3) 0.079(4) 0.029(3) 0.017(3) 0.003(2) 0.014(3)
C55 0.036(3) 0.060(4) 0.035(3) 0.025(3) 0.011(2) 0.009(3)
C65 0.023(2) 0.042(3) 0.026(2) 0.011(2) 0.007(2) 0.007(2)
C75 0.042(3) 0.041(3) 0.044(3) 0.025(3) 0.016(2) 0.012(2)
C85 0.051(3) 0.034(3) 0.061(4) 0.026(3) 0.023(3) 0.010(3)
C95 0.035(3) 0.036(3) 0.064(4) 0.011(3) 0.011(3) -0.007(2)
C105 0.038(3) 0.037(3) 0.049(3) 0.004(3) 0.008(3) 0.003(2)
C115 0.028(2) 0.051(3) 0.027(3) 0.006(2) 0.007(2) 0.013(2)
C125 0.029(2) 0.057(3) 0.033(3) 0.020(3) 0.010(2) 0.018(2)
C135 0.029(2) 0.041(3) 0.036(3) 0.020(2) 0.015(2) 0.011(2)
C145 0.029(2) 0.041(3) 0.042(3) 0.022(2) 0.016(2) 0.009(2)
O16 0.057(2) 0.047(2) 0.038(2) 0.0165(17) 0.0189(18) 0.0092(18)
O26 0.042(2) 0.069(3) 0.041(2) 0.0142(19) 0.0147(17) 0.0242(19)
O36 0.0356(19) 0.069(3) 0.045(2) 0.0166(19) 0.0183(17) 0.0051(18)
O46 0.047(2) 0.046(2) 0.045(2) 0.0152(18) 0.0199(17) 0.0070(17)
O56 0.056(2) 0.045(2) 0.040(2) 0.0216(18) 0.0031(18) 0.0008(18)
C16 0.048(3) 0.042(3) 0.043(3) 0.013(3) 0.020(3) 0.005(3)
C26 0.052(3) 0.043(3) 0.054(3) 0.004(3) 0.021(3) 0.003(3)
C36 0.063(4) 0.063(4) 0.064(4) 0.005(3) 0.037(4) 0.000(3)
C46 0.084(5) 0.054(4) 0.059(4) 0.000(3) 0.053(4) -0.010(3)
C56 0.087(5) 0.054(4) 0.053(4) 0.014(3) 0.050(4) 0.014(3)
C66 0.062(3) 0.034(3) 0.042(3) 0.006(3) 0.033(3) 0.005(3)
C76 0.071(4) 0.062(4) 0.044(3) 0.020(3) 0.030(3) 0.028(3)
C86 0.061(4) 0.074(4) 0.042(3) 0.023(3) 0.021(3) 0.044(3)
C96 0.033(3) 0.093(5) 0.056(4) 0.014(3) 0.007(3) 0.010(3)
C106 0.032(3) 0.110(6) 0.065(4) 0.027(4) 0.023(3) 0.014(3)
C116 0.041(3) 0.080(5) 0.052(4) 0.013(3) 0.023(3) -0.004(3)
C126 0.066(4) 0.065(4) 0.059(4) 0.022(3) 0.036(3) -0.005(3)
C136 0.046(3) 0.051(3) 0.039(3) 0.011(3) 0.018(3) 0.011(3)
C146 0.045(3) 0.050(3) 0.040(3) 0.011(3) 0.011(3) 0.009(3)
N17 0.054(3) 0.073(4) 0.092(4) 0.031(4) 0.004(3) 0.017(3)
C17 0.046(3) 0.060(4) 0.045(3) 0.023(3) 0.007(3) 0.015(3)
C27 0.062(4) 0.062(4) 0.055(4) 0.021(3) 0.025(3) 0.016(3)
C18 0.057(5) 0.061(6) 0.039(6) 0.006(5) 0.016(5) -0.009(5)
C28 0.048(5) 0.039(6) 0.033(6) 0.002(5) 0.009(5) -0.009(4)
C38 0.066(6) 0.048(6) 0.046(6) 0.007(5) 0.013(5) 0.000(5)
C48 0.077(7) 0.051(6) 0.051(7) 0.010(5) 0.014(6) 0.020(6)
C58 0.101(7) 0.064(7) 0.056(7) 0.011(5) 0.034(6) 0.006(5)
C68 0.067(7) 0.059(7) 0.052(8) 0.007(6) 0.028(6) -0.009(5)
C78 0.078(8) 0.101(11) 0.068(9) 0.030(8) -0.002(7) 0.006(8)
O19 0.131(7) 0.140(9) 0.112(8) 0.055(6) 0.053(6) 0.002(6)
C19 0.142(10) 0.150(13) 0.137(11) 0.057(9) 0.041(7) 0.033(8)
C29 0.130(10) 0.101(12) 0.121(12) 0.031(10) 0.028(9) 0.032(10)
C39 0.129(9) 0.141(11) 0.158(13) 0.053(9) 0.058(8) 0.019(7)
C49 0.153(12) 0.134(16) 0.107(13) 0.009(11) 0.046(10) 0.037(12)

loop_
_atom_type_symbol
_atom_type_description
_atom_type_scat_dispersion_real
_atom_type_scat_dispersion_imag
_atom_type_scat_source
C C 0.0033 0.0016 'International Tables Vol C Tables 4.2.6.8 and 6.1.1.4'
H H 0.0000 0.0000 'International Tables Vol C Tables 4.2.6.8 and 6.1.1.4'
Fe Fe 0.3463 0.8444 'International Tables Vol C Tables 4.2.6.8 and 6.1.1.4'
K K 0.2009 0.2494 'International Tables Vol C Tables 4.2.6.8 and 6.1.1.4'
N N 0.0061 0.0033 'International Tables Vol C Tables 4.2.6.8 and 6.1.1.4'
O O 0.0106 0.0060 'International Tables Vol C Tables 4.2.6.8 and 6.1.1.4'
P P 0.1023 0.0942 'International Tables Vol C Tables 4.2.6.8 and 6.1.1.4'

loop_
_geom_angle_atom_site_label_1
_geom_angle_atom_site_label_2
_geom_angle_atom_site_label_3
_geom_angle
_geom_angle_site_symmetry_1
_geom_angle_site_symmetry_3
_geom_angle_publ_flag
N11 Fe1 N21 96.78(13) . . ?
N11 Fe1 N12 118.90(13) . . ?
N21 Fe1 N12 113.96(14) . . ?
N11 Fe1 N22 112.74(14) . . ?
N21 Fe1 N22 119.68(13) . . ?
N12 Fe1 N22 96.35(13) . . ?
C191 P1 C101 110.12(19) . . ?
C191 P1 C11 109.7(2) . . ?
C101 P1 C11 112.0(2) . . ?
C191 P1 C1 106.2(2) . . ?
C101 P1 C1 109.7(2) . . ?
C11 P1 C1 109.0(2) . . ?
C81 N11 C11 104.4(3) . . ?
C81 N11 Fe1 125.6(3) . . ?
C11 N11 Fe1 129.7(3) . . ?
C171 N21 C101 105.4(3) . . ?
C171 N21 Fe1 124.7(3) . . ?
C101 N21 Fe1 129.7(3) . . ?
C261 N31 C191 102.9(4) . . ?
P1 C1 H1A 109.5 . . ?
P1 C1 H1B 109.5 . . ?
H1A C1 H1B 109.5 . . ?
P1 C1 H1C 109.5 . . ?
H1A C1 H1C 109.5 . . ?
H1B C1 H1C 109.5 . . ?
C21 C11 N11 112.9(3) . . ?
C21 C11 P1 122.6(3) . . ?
N11 C11 P1 124.5(3) . . ?
C11 C21 C31 104.7(3) . . ?
C11 C21 C91 129.5(4) . . ?
C31 C21 C91 125.7(4) . . ?
C41 C31 C81 119.6(4) . . ?
C41 C31 C21 133.8(4) . . ?
C81 C31 C21 106.7(4) . . ?
C51 C41 C31 118.7(4) . . ?
C51 C41 H41 120.7 . . ?
C31 C41 H41 120.7 . . ?
C41 C51 C61 121.0(4) . . ?
C41 C51 H51 119.5 . . ?
C61 C51 H51 119.5 . . ?
C71 C61 C51 121.9(4) . . ?
C71 C61 H61 119.0 . . ?
C51 C61 H61 119.0 . . ?
C61 C71 C81 117.9(4) . . ?
C61 C71 H71 121.0 . . ?
C81 C71 H71 121.0 . . ?
N11 C81 C71 127.8(4) . . ?
N11 C81 C31 111.3(3) . . ?
C71 C81 C31 120.8(4) . . ?
C21 C91 H91A 109.5 . . ?
C21 C91 H91B 109.5 . . ?
H91A C91 H91B 109.5 . . ?
C21 C91 H91C 109.5 . . ?
H91A C91 H91C 109.5 . . ?
H91B C91 H91C 109.5 . . ?
N21 C101 C111 111.7(4) . . ?
N21 C101 P1 125.0(3) . . ?
C111 C101 P1 123.2(3) . . ?
C101 C111 C121 105.0(4) . . ?
C101 C111 C181 128.8(4) . . ?
C121 C111 C181 126.2(4) . . ?
C131 C121 C171 119.4(4) . . ?
C131 C121 C111 133.5(4) . . ?
C171 C121 C111 107.1(4) . . ?
C141 C131 C121 118.5(5) . . ?
C141 C131 H131 120.8 . . ?
C121 C131 H131 120.8 . . ?
C131 C141 C151 121.9(4) . . ?
C131 C141 H141 119.1 . . ?
C151 C141 H141 119.1 . . ?
C161 C151 C141 121.4(5) . . ?
C161 C151 H151 119.3 . . ?
C141 C151 H151 119.3 . . ?
C151 C161 C171 118.1(4) . . ?
C151 C161 H161 121.0 . . ?
C171 C161 H161 121.0 . . ?
N21 C171 C161 128.4(4) . . ?
N21 C171 C121 110.8(4) . . ?
C161 C171 C121 120.8(4) . . ?
C111 C181 H18A 109.5 . . ?
C111 C181 H18B 109.5 . . ?
H18A C181 H18B 109.5 . . ?
C111 C181 H18C 109.5 . . ?
H18A C181 H18C 109.5 . . ?
H18B C181 H18C 109.5 . . ?
N31 C191 C201 114.9(4) . . ?
N31 C191 P1 119.9(3) . . ?
C201 C191 P1 125.1(3) . . ?
C191 C201 C211 104.2(4) . . ?
C191 C201 C271 128.0(4) . . ?
C211 C201 C271 127.8(4) . . ?
C201 C211 C221 134.2(4) . . ?
C201 C211 C261 105.8(4) . . ?
C221 C211 C261 120.0(4) . . ?
C231 C221 C211 118.6(5) . . ?
C231 C221 H221 120.7 . . ?
C211 C221 H221 120.7 . . ?
C221 C231 C241 120.7(5) . . ?
C221 C231 H231 119.6 . . ?
C241 C231 H231 119.6 . . ?
C251 C241 C231 122.3(5) . . ?
C251 C241 H241 118.8 . . ?
C231 C241 H241 118.8 . . ?
C241 C251 C261 118.8(5) . . ?
C241 C251 H251 120.6 . . ?
C261 C251 H251 120.6 . . ?
N31 C261 C251 128.2(5) . . ?
N31 C261 C211 112.2(4) . . ?
C251 C261 C211 119.5(4) . . ?
C201 C271 H27A 109.5 . . ?
C201 C271 H27B 109.5 . . ?
H27A C271 H27B 109.5 . . ?
C201 C271 H27C 109.5 . . ?
H27A C271 H27C 109.5 . . ?
H27B C271 H27C 109.5 . . ?
C192 P2 C102 110.8(2) . . ?
C192 P2 C12 109.5(2) . . ?
C102 P2 C12 111.9(2) . . ?
C192 P2 C2 106.7(2) . . ?
C102 P2 C2 109.3(2) . . ?
C12 P2 C2 108.4(2) . . ?
C82 N12 C12 105.2(3) . . ?
C82 N12 Fe1 123.6(3) . . ?
C12 N12 Fe1 129.5(3) . . ?
C172 N22 C102 104.3(3) . . ?
C172 N22 Fe1 125.0(3) . . ?
C102 N22 Fe1 130.1(3) . . ?
C262 N32 C192 103.1(4) . . ?
P2 C2 H2A 109.5 . . ?
P2 C2 H2B 109.5 . . ?
H2A C2 H2B 109.5 . . ?
P2 C2 H2C 109.5 . . ?
H2A C2 H2C 109.5 . . ?
H2B C2 H2C 109.5 . . ?
N12 C12 C22 112.6(4) . . ?
N12 C12 P2 123.8(3) . . ?
C22 C12 P2 123.2(3) . . ?
C12 C22 C32 104.7(4) . . ?
C12 C22 C92 130.3(4) . . ?
C32 C22 C92 124.9(4) . . ?
C22 C32 C42 134.3(4) . . ?
C22 C32 C82 107.4(4) . . ?
C42 C32 C82 118.3(4) . . ?
C52 C42 C32 119.6(5) . . ?
C52 C42 H42 120.2 . . ?
C32 C42 H42 120.2 . . ?
C42 C52 C62 122.3(4) . . ?
C42 C52 H52 118.9 . . ?
C62 C52 H52 118.9 . . ?
C72 C62 C52 119.8(5) . . ?
C72 C62 H62 120.1 . . ?
C52 C62 H62 120.1 . . ?
C62 C72 C82 118.6(4) . . ?
C62 C72 H72 120.7 . . ?
C82 C72 H72 120.7 . . ?
N12 C82 C72 128.5(4) . . ?
N12 C82 C32 110.1(4) . . ?
C72 C82 C32 121.4(4) . . ?
C22 C92 H92A 109.5 . . ?
C22 C92 H92B 109.5 . . ?
H92A C92 H92B 109.5 . . ?
C22 C92 H92C 109.5 . . ?
H92A C92 H92C 109.5 . . ?
H92B C92 H92C 109.5 . . ?
N22 C102 C112 113.0(4) . . ?
N22 C102 P2 124.6(3) . . ?
C112 C102 P2 122.4(3) . . ?
C102 C112 C122 104.4(4) . . ?
C102 C112 C182 129.8(4) . . ?
C122 C112 C182 125.8(4) . . ?
C172 C122 C132 119.6(4) . . ?
C172 C122 C112 107.0(4) . . ?
C132 C122 C112 133.4(4) . . ?
C142 C132 C122 118.2(4) . . ?
C142 C132 H132 120.9 . . ?
C122 C132 H132 120.9 . . ?
C132 C142 C152 121.6(4) . . ?
C132 C142 H142 119.2 . . ?
C152 C142 H142 119.2 . . ?
C162 C152 C142 121.2(4) . . ?
C162 C152 H152 119.4 . . ?
C142 C152 H152 119.4 . . ?
C152 C162 C172 118.5(4) . . ?
C152 C162 H162 120.8 . . ?
C172 C162 H162 120.8 . . ?
N22 C172 C162 127.8(4) . . ?
N22 C172 C122 111.3(3) . . ?
C162 C172 C122 120.9(4) . . ?
C112 C182 H18D 109.5 . . ?
C112 C182 H18E 109.5 . . ?
H18D C182 H18E 109.5 . . ?
C112 C182 H18F 109.5 . . ?
H18D C182 H18F 109.5 . . ?
H18E C182 H18F 109.5 . . ?
N32 C192 C202 114.2(4) . . ?
N32 C192 P2 120.2(4) . . ?
C202 C192 P2 125.5(3) . . ?
C192 C202 C212 103.8(4) . . ?
C192 C202 C272 127.8(4) . . ?
C212 C202 C272 128.3(4) . . ?
C262 C212 C222 121.0(5) . . ?
C262 C212 C202 105.9(4) . . ?
C222 C212 C202 133.0(5) . . ?
C232 C222 C212 119.6(6) . . ?
C232 C222 H222 120.2 . . ?
C212 C222 H222 120.2 . . ?
C222 C232 C242 120.3(6) . . ?
C222 C232 H232 119.9 . . ?
C242 C232 H232 119.9 . . ?
C232 C242 C252 122.2(6) . . ?
C232 C242 H242 118.9 . . ?
C252 C242 H242 118.9 . . ?
C262 C252 C242 117.2(6) . . ?
C262 C252 H252 121.4 . . ?
C242 C252 H252 121.4 . . ?
N32 C262 C252 127.5(6) . . ?
N32 C262 C212 112.9(4) . . ?
C252 C262 C212 119.6(5) . . ?
C202 C272 H27D 109.5 . . ?
C202 C272 H27E 109.5 . . ?
H27D C272 H27E 109.5 . . ?
C202 C272 H27F 109.5 . . ?
H27D C272 H27F 109.5 . . ?
H27E C272 H27F 109.5 . . ?
O24 K1 O44 98.34(9) . . ?
O24 K1 O53 151.30(9) . . ?
O44 K1 O53 74.81(9) . . ?
O24 K1 O34 60.84(9) . . ?
O44 K1 O34 61.19(9) . . ?
O53 K1 O34 131.33(9) . . ?
O24 K1 O23 78.92(9) . . ?
O44 K1 O23 171.49(9) . . ?
O53 K1 O23 111.43(9) . . ?
O34 K1 O23 110.80(9) . . ?
O24 K1 O43 144.45(9) . . ?
O44 K1 O43 74.21(9) . . ?
O53 K1 O43 61.51(8) . . ?
O34 K1 O43 86.18(8) . . ?
O23 K1 O43 103.27(9) . . ?
O24 K1 O14 61.45(8) . . ?
O44 K1 O14 111.85(9) . . ?
O53 K1 O14 94.69(8) . . ?
O34 K1 O14 119.39(9) . . ?
O23 K1 O14 74.08(9) . . ?
O43 K1 O14 153.86(8) . . ?
O24 K1 O54 82.36(9) . . ?
O44 K1 O54 59.10(9) . . ?
O53 K1 O54 70.12(8) . . ?
O34 K1 O54 101.13(9) . . ?
O23 K1 O54 127.86(9) . . ?
O43 K1 O54 119.36(8) . . ?
O14 K1 O54 54.28(8) . . ?
O24 K1 O33 93.42(9) . . ?
O44 K1 O33 113.32(9) . . ?
O53 K1 O33 115.01(9) . . ?
O34 K1 O33 69.27(8) . . ?
O23 K1 O33 59.15(8) . . ?
O43 K1 O33 60.34(8) . . ?
O14 K1 O33 130.78(9) . . ?
O54 K1 O33 170.34(9) . . ?
O24 K1 O13 120.38(9) . . ?
O44 K1 O13 129.36(9) . . ?
O53 K1 O13 55.37(8) . . ?
O34 K1 O13 165.86(9) . . ?
O23 K1 O13 57.99(8) . . ?
O43 K1 O13 88.29(8) . . ?
O14 K1 O13 68.01(8) . . ?
O54 K1 O13 92.92(9) . . ?
O33 K1 O13 96.70(9) . . ?
O24 K1 C13 133.43(10) . . ?
O44 K1 C13 88.32(10) . . ?
O53 K1 C13 22.17(9) . . ?
O34 K1 C13 149.31(10) . . ?
O23 K1 C13 99.44(9) . . ?
O43 K1 C13 81.76(9) . . ?
O14 K1 C13 73.24(9) . . ?
O54 K1 C13 61.86(9) . . ?
O33 K1 C13 126.02(9) . . ?
O13 K1 C13 41.65(9) . . ?
C63 O13 C73 116.5(3) . . ?
C63 O13 K1 104.9(2) . . ?
C73 O13 K1 112.5(2) . . ?
C83 O23 C93 113.4(3) . . ?
C83 O23 K1 117.4(2) . . ?
C93 O23 K1 111.7(3) . . ?
C103 O33 C113 112.7(3) . . ?
C103 O33 K1 117.8(2) . . ?
C113 O33 K1 111.6(2) . . ?
C123 O43 C133 113.7(3) . . ?
C123 O43 K1 111.2(2) . . ?
C133 O43 K1 112.5(2) . . ?
C13 O53 C143 115.2(3) . . ?
C13 O53 K1 107.2(2) . . ?
C143 O53 K1 110.5(2) . . ?
C23 C13 O53 120.0(4) . . ?
C23 C13 C63 119.8(4) . . ?
O53 C13 C63 120.0(4) . . ?
C23 C13 K1 138.4(3) . . ?
O53 C13 K1 50.65(18) . . ?
C63 C13 K1 80.7(2) . . ?
C13 C23 C33 120.8(5) . . ?
C13 C23 H23 119.6 . . ?
C33 C23 H23 119.6 . . ?
C23 C33 C43 119.1(5) . . ?
C23 C33 H33 120.4 . . ?
C43 C33 H33 120.4 . . ?
C53 C43 C33 120.4(5) . . ?
C53 C43 H43 119.8 . . ?
C33 C43 H43 119.8 . . ?
C63 C53 C43 120.0(5) . . ?
C63 C53 H53 120.0 . . ?
C43 C53 H53 120.0 . . ?
O13 C63 C53 124.8(4) . . ?
O13 C63 C13 115.4(4) . . ?
C53 C63 C13 119.8(4) . . ?
O13 C73 C83 106.4(4) . . ?
O13 C73 H73A 110.5 . . ?
C83 C73 H73A 110.5 . . ?
O13 C73 H73B 110.5 . . ?
C83 C73 H73B 110.5 . . ?
H73A C73 H73B 108.6 . . ?
O23 C83 C73 107.8(4) . . ?
O23 C83 H83A 110.2 . . ?
C73 C83 H83A 110.2 . . ?
O23 C83 H83B 110.2 . . ?
C73 C83 H83B 110.1 . . ?
H83A C83 H83B 108.5 . . ?
O23 C93 C103 112.4(4) . . ?
O23 C93 H93A 109.1 . . ?
C103 C93 H93A 109.1 . . ?
O23 C93 H93B 109.1 . . ?
C103 C93 H93B 109.1 . . ?
H93A C93 H93B 107.8 . . ?
O33 C103 C93 107.9(4) . . ?
O33 C103 H10A 110.1 . . ?
C93 C103 H10A 110.1 . . ?
O33 C103 H10B 110.1 . . ?
C93 C103 H10B 110.1 . . ?
H10A C103 H10B 108.4 . . ?
O33 C113 C123 112.2(4) . . ?
O33 C113 H11A 109.2 . . ?
C123 C113 H11A 109.2 . . ?
O33 C113 H11B 109.2 . . ?
C123 C113 H11B 109.2 . . ?
H11A C113 H11B 107.9 . . ?
O43 C123 C113 107.7(3) . . ?
O43 C123 H12A 110.2 . . ?
C113 C123 H12A 110.2 . . ?
O43 C123 H12B 110.2 . . ?
C113 C123 H12B 110.2 . . ?
H12A C123 H12B 108.5 . . ?
O43 C133 C143 112.7(3) . . ?
O43 C133 H13A 109.0 . . ?
C143 C133 H13A 109.0 . . ?
O43 C133 H13B 109.0 . . ?
C143 C133 H13B 109.0 . . ?
H13A C133 H13B 107.8 . . ?
O53 C143 C133 107.5(3) . . ?
O53 C143 H14A 110.2 . . ?
C133 C143 H14A 110.2 . . ?
O53 C143 H14B 110.2 . . ?
C133 C143 H14B 110.2 . . ?
H14A C143 H14B 108.5 . . ?
C64 O14 C74 116.1(3) . . ?
C64 O14 K1 124.7(2) . . ?
C74 O14 K1 106.7(2) . . ?
C94 O24 C84 112.4(3) . . ?
C94 O24 K1 119.1(2) . . ?
C84 O24 K1 117.7(2) . . ?
C114 O34 C104 114.8(3) . . ?
C114 O34 K1 116.9(3) . . ?
C104 O34 K1 110.1(2) . . ?
C134 O44 C124 113.2(4) . . ?
C134 O44 K1 116.3(3) . . ?
C124 O44 K1 109.4(3) . . ?
C14 O54 C144 118.3(3) . . ?
C14 O54 K1 124.4(2) . . ?
C144 O54 K1 115.3(2) . . ?
O54 C14 C24 125.0(4) . . ?
O54 C14 C64 115.6(4) . . ?
C24 C14 C64 119.3(4) . . ?
C34 C24 C14 119.1(4) . . ?
C34 C24 H24 120.5 . . ?
C14 C24 H24 120.5 . . ?
C44 C34 C24 121.5(5) . . ?
C44 C34 H34 119.3 . . ?
C24 C34 H34 119.3 . . ?
C34 C44 C54 119.5(5) . . ?
C34 C44 H44 120.2 . . ?
C54 C44 H44 120.2 . . ?
C64 C54 C44 120.3(5) . . ?
C64 C54 H54 119.8 . . ?
C44 C54 H54 119.8 . . ?
C54 C64 O14 122.4(4) . . ?
C54 C64 C14 120.2(4) . . ?
O14 C64 C14 117.4(4) . . ?
O14 C74 C84 110.7(3) . . ?
O14 C74 H74A 109.5 . . ?
C84 C74 H74A 109.5 . . ?
O14 C74 H74B 109.5 . . ?
C84 C74 H74B 109.5 . . ?
H74A C74 H74B 108.1 . . ?
O24 C84 C74 107.9(4) . . ?
O24 C84 H84A 110.1 . . ?
C74 C84 H84A 110.1 . . ?
O24 C84 H84B 110.1 . . ?
C74 C84 H84B 110.1 . . ?
H84A C84 H84B 108.4 . . ?
O24 C94 C104 107.5(4) . . ?
O24 C94 H94A 110.2 . . ?
C104 C94 H94A 110.2 . . ?
O24 C94 H94B 110.2 . . ?
C104 C94 H94B 110.2 . . ?
H94A C94 H94B 108.5 . . ?
O34 C104 C94 112.5(4) . . ?
O34 C104 H10C 109.1 . . ?
C94 C104 H10C 109.1 . . ?
O34 C104 H10D 109.1 . . ?
C94 C104 H10D 109.1 . . ?
H10C C104 H10D 107.8 . . ?
O34 C114 C124 107.8(4) . . ?
O34 C114 H11C 110.2 . . ?
C124 C114 H11C 110.2 . . ?
O34 C114 H11D 110.2 . . ?
C124 C114 H11D 110.2 . . ?
H11C C114 H11D 108.5 . . ?
O44 C124 C114 114.3(4) . . ?
O44 C124 H12C 108.7 . . ?
C114 C124 H12C 108.7 . . ?
O44 C124 H12D 108.7 . . ?
C114 C124 H12D 108.7 . . ?
H12C C124 H12D 107.6 . . ?
O44 C134 C144 111.2(4) . . ?
O44 C134 H13C 109.4 . . ?
C144 C134 H13C 109.4 . . ?
O44 C134 H13D 109.4 . . ?
C144 C134 H13D 109.4 . . ?
H13C C134 H13D 108.0 . . ?
O54 C144 C134 108.0(4) . . ?
O54 C144 H14C 110.1 . . ?
C134 C144 H14C 110.1 . . ?
O54 C144 H14D 110.1 . . ?
C134 C144 H14D 110.1 . . ?
H14C C144 H14D 108.4 . . ?
O36 K2 O35 92.00(10) . . ?
O36 K2 O55 170.52(10) . . ?
O35 K2 O55 93.79(9) . . ?
O36 K2 O45 132.52(10) . . ?
O35 K2 O45 61.80(9) . . ?
O55 K2 O45 56.95(8) . . ?
O36 K2 O25 75.39(10) . . ?
O35 K2 O25 61.56(9) . . ?
O55 K2 O25 100.86(9) . . ?
O45 K2 O25 116.21(9) . . ?
O36 K2 O26 60.69(10) . . ?
O35 K2 O26 74.75(9) . . ?
O55 K2 O26 128.21(10) . . ?
O45 K2 O26 73.89(9) . . ?
O25 K2 O26 115.59(10) . . ?
O36 K2 O56 92.22(10) . . ?
O35 K2 O56 171.58(10) . . ?
O55 K2 O56 83.03(10) . . ?
O45 K2 O56 110.18(10) . . ?
O25 K2 O56 126.65(10) . . ?
O26 K2 O56 101.06(10) . . ?
O36 K2 O46 62.14(10) . . ?
O35 K2 O46 132.75(10) . . ?
O55 K2 O46 108.54(9) . . ?
O45 K2 O46 162.82(9) . . ?
O25 K2 O46 73.39(10) . . ?
O26 K2 O46 116.11(10) . . ?
O56 K2 O46 55.61(9) . . ?
O36 K2 O15 121.07(10) . . ?
O35 K2 O15 91.85(9) . . ?
O55 K2 O15 51.28(8) . . ?
O45 K2 O15 99.99(8) . . ?
O25 K2 O15 55.86(9) . . ?
O26 K2 O15 166.61(10) . . ?
O56 K2 O15 92.21(9) . . ?
O46 K2 O15 73.00(9) . . ?
O36 K2 O16 90.36(11) . . ?
O35 K2 O16 121.81(10) . . ?
O55 K2 O16 92.95(9) . . ?
O45 K2 O16 74.73(9) . . ?
O25 K2 O16 165.65(10) . . ?
O26 K2 O16 56.60(10) . . ?
O56 K2 O16 50.87(9) . . ?
O46 K2 O16 98.62(9) . . ?
O15 K2 O16 134.14(10) . . ?
O36 K2 C15 149.31(10) . . ?
O35 K2 C15 110.21(9) . . ?
O55 K2 C15 21.41(9) . . ?
O45 K2 C15 77.84(9) . . ?
O25 K2 C15 96.31(10) . . ?
O26 K2 C15 144.24(11) . . ?
O56 K2 C15 68.79(10) . . ?
O46 K2 C15 87.17(10) . . ?
O15 K2 C15 40.70(9) . . ?
O16 K2 C15 95.15(10) . . ?
C65 O15 C75 119.7(3) . . ?
C65 O15 K2 106.1(2) . . ?
C75 O15 K2 114.5(2) . . ?
C95 O25 C85 113.7(4) . . ?
C95 O25 K2 106.8(3) . . ?
C85 O25 K2 121.8(3) . . ?
C105 O35 C115 111.7(4) . . ?
C105 O35 K2 118.1(3) . . ?
C115 O35 K2 117.0(3) . . ?
C125 O45 C135 112.7(3) . . ?
C125 O45 K2 108.2(2) . . ?
C135 O45 K2 120.1(2) . . ?
C15 O55 C145 119.1(3) . . ?
C15 O55 K2 109.2(2) . . ?
C145 O55 K2 117.3(2) . . ?
O55 C15 C25 126.0(4) . . ?
O55 C15 C65 114.0(4) . . ?
C25 C15 C65 120.0(4) . . ?
O55 C15 K2 49.44(18) . . ?
C25 C15 K2 139.1(3) . . ?
C65 C15 K2 80.7(2) . . ?
C15 C25 C35 120.0(5) . . ?
C15 C25 H25 120.0 . . ?
C35 C25 H25 120.0 . . ?
C45 C35 C25 119.7(5) . . ?
C45 C35 H35 120.2 . . ?
C25 C35 H35 120.2 . . ?
C35 C45 C55 121.7(5) . . ?
C35 C45 H45 119.2 . . ?
C55 C45 H45 119.2 . . ?
C45 C55 C65 118.7(5) . . ?
C45 C55 H55 120.7 . . ?
C65 C55 H55 120.7 . . ?
O15 C65 C55 126.2(4) . . ?
O15 C65 C15 113.8(4) . . ?
C55 C65 C15 120.0(4) . . ?
O15 C75 C85 105.7(4) . . ?
O15 C75 H75A 110.6 . . ?
C85 C75 H75A 110.6 . . ?
O15 C75 H75B 110.6 . . ?
C85 C75 H75B 110.6 . . ?
H75A C75 H75B 108.7 . . ?
O25 C85 C75 107.7(4) . . ?
O25 C85 H85A 110.2 . . ?
C75 C85 H85A 110.2 . . ?
O25 C85 H85B 110.2 . . ?
C75 C85 H85B 110.2 . . ?
H85A C85 H85B 108.5 . . ?
O25 C95 C105 113.9(4) . . ?
O25 C95 H95A 108.8 . . ?
C105 C95 H95A 108.8 . . ?
O25 C95 H95B 108.8 . . ?
C105 C95 H95B 108.8 . . ?
H95A C95 H95B 107.7 . . ?
O35 C105 C95 109.1(4) . . ?
O35 C105 H10E 109.9 . . ?
C95 C105 H10E 109.9 . . ?
O35 C105 H10F 109.9 . . ?
C95 C105 H10F 109.9 . . ?
H10E C105 H10F 108.3 . . ?
O35 C115 C125 108.9(4) . . ?
O35 C115 H11E 109.9 . . ?
C125 C115 H11E 109.9 . . ?
O35 C115 H11F 109.9 . . ?
C125 C115 H11F 109.9 . . ?
H11E C115 H11F 108.3 . . ?
O45 C125 C115 113.5(4) . . ?
O45 C125 H12E 108.9 . . ?
C115 C125 H12E 108.9 . . ?
O45 C125 H12F 108.9 . . ?
C115 C125 H12F 108.9 . . ?
H12E C125 H12F 107.7 . . ?
O45 C135 C145 108.4(3) . . ?
O45 C135 H13E 110.0 . . ?
C145 C135 H13E 110.0 . . ?
O45 C135 H13F 110.0 . . ?
C145 C135 H13F 110.0 . . ?
H13E C135 H13F 108.4 . . ?
O55 C145 C135 105.6(3) . . ?
O55 C145 H14E 110.6 . . ?
C135 C145 H14E 110.6 . . ?
O55 C145 H14F 110.6 . . ?
C135 C145 H14F 110.6 . . ?
H14E C145 H14F 108.8 . . ?
C66 O16 C76 119.8(4) . . ?
C66 O16 K2 108.5(3) . . ?
C76 O16 K2 114.0(3) . . ?
C96 O26 C86 114.3(4) . . ?
C96 O26 K2 106.5(3) . . ?
C86 O26 K2 119.2(3) . . ?
C116 O36 C106 109.9(4) . . ?
C116 O36 K2 115.8(3) . . ?
C106 O36 K2 119.4(3) . . ?
C136 O46 C126 111.8(4) . . ?
C136 O46 K2 119.7(3) . . ?
C126 O46 K2 104.8(3) . . ?
C16 O56 C146 119.4(4) . . ?
C16 O56 K2 110.6(3) . . ?
C146 O56 K2 117.2(3) . . ?
O56 C16 C26 125.9(5) . . ?
O56 C16 C66 114.7(4) . . ?
C26 C16 C66 119.5(5) . . ?
C16 C26 C36 120.2(6) . . ?
C16 C26 H26 119.9 . . ?
C36 C26 H26 119.9 . . ?
C46 C36 C26 119.1(6) . . ?
C46 C36 H36 120.4 . . ?
C26 C36 H36 120.4 . . ?
C36 C46 C56 121.7(6) . . ?
C36 C46 H46 119.2 . . ?
C56 C46 H46 119.2 . . ?
C66 C56 C46 118.4(6) . . ?
C66 C56 H56 120.8 . . ?
C46 C56 H56 120.8 . . ?
C56 C66 C16 121.1(5) . . ?
C56 C66 O16 125.1(5) . . ?
C16 C66 O16 113.7(4) . . ?
O16 C76 C86 106.5(4) . . ?
O16 C76 H76A 110.4 . . ?
C86 C76 H76A 110.4 . . ?
O16 C76 H76B 110.4 . . ?
C86 C76 H76B 110.4 . . ?
H76A C76 H76B 108.6 . . ?
O26 C86 C76 108.6(4) . . ?
O26 C86 H86A 110.0 . . ?
C76 C86 H86A 110.0 . . ?
O26 C86 H86B 110.0 . . ?
C76 C86 H86B 110.0 . . ?
H86A C86 H86B 108.4 . . ?
O26 C96 C106 113.0(5) . . ?
O26 C96 H96A 109.0 . . ?
C106 C96 H96A 109.0 . . ?
O26 C96 H96B 109.0 . . ?
C106 C96 H96B 109.0 . . ?
H96A C96 H96B 107.8 . . ?
O36 C106 C96 108.8(4) . . ?
O36 C106 H10G 109.9 . . ?
C96 C106 H10G 109.9 . . ?
O36 C106 H10H 109.9 . . ?
C96 C106 H10H 109.9 . . ?
H10G C106 H10H 108.3 . . ?
O36 C116 C126 109.5(4) . . ?
O36 C116 H11G 109.8 . . ?
C126 C116 H11G 109.8 . . ?
O36 C116 H11H 109.8 . . ?
C126 C116 H11H 109.8 . . ?
H11G C116 H11H 108.2 . . ?
O46 C126 C116 113.1(5) . . ?
O46 C126 H12G 109.0 . . ?
C116 C126 H12G 109.0 . . ?
O46 C126 H12H 109.0 . . ?
C116 C126 H12H 109.0 . . ?
H12G C126 H12H 107.8 . . ?
O46 C136 C146 108.9(4) . . ?
O46 C136 H13G 109.9 . . ?
C146 C136 H13G 109.9 . . ?
O46 C136 H13H 109.9 . . ?
C146 C136 H13H 109.9 . . ?
H13G C136 H13H 108.3 . . ?
O56 C146 C136 105.5(4) . . ?
O56 C146 H14G 110.6 . . ?
C136 C146 H14G 110.6 . . ?
O56 C146 H14H 110.6 . . ?
C136 C146 H14H 110.6 . . ?
H14G C146 H14H 108.8 . . ?
N17 C17 C27 179.2(7) . . ?
C17 C27 H27G 109.5 . . ?
C17 C27 H27H 109.5 . . ?
H27G C27 H27H 109.5 . . ?
C17 C27 H27I 109.5 . . ?
H27G C27 H27I 109.5 . . ?
H27H C27 H27I 109.5 . . ?
C68 C18 C28 120.1(7) . . ?
C68 C18 C78 118.7(9) . . ?
C28 C18 C78 121.2(8) . . ?
C18 C28 C38 120.4(8) . . ?
C18 C28 H28 119.8 . . ?
C38 C28 H28 119.8 . . ?
C48 C38 C28 119.1(8) . . ?
C48 C38 H38 120.4 . . ?
C28 C38 H38 120.4 . . ?
C38 C48 C58 119.9(8) . . ?
C38 C48 H48 120.1 . . ?
C58 C48 H48 120.1 . . ?
C48 C58 C68 120.8(9) . . ?
C48 C58 H58 119.6 . . ?
C68 C58 H58 119.6 . . ?
C18 C68 C58 119.7(8) . . ?
C18 C68 H68 120.2 . . ?
C58 C68 H68 120.2 . . ?
C18 C78 H78A 109.5 . . ?
C18 C78 H78B 109.5 . . ?
H78A C78 H78B 109.5 . . ?
C18 C78 H78C 109.5 . . ?
H78A C78 H78C 109.5 . . ?
H78B C78 H78C 109.5 . . ?
C19 O19 C39 110(2) . . ?
O19 C19 C29 107.7(18) . . ?
O19 C19 H19A 110.2 . . ?
C29 C19 H19A 110.2 . . ?
O19 C19 H19B 110.2 . . ?
C29 C19 H19B 110.2 . . ?
H19A C19 H19B 108.5 . . ?
C19 C29 H29A 109.5 . . ?
C19 C29 H29B 109.5 . . ?
H29A C29 H29B 109.5 . . ?
C19 C29 H29C 109.5 . . ?
H29A C29 H29C 109.5 . . ?
H29B C29 H29C 109.5 . . ?
O19 C39 C49 105.1(17) . . ?
O19 C39 H39A 110.7 . . ?
C49 C39 H39A 110.7 . . ?
O19 C39 H39B 110.7 . . ?
C49 C39 H39B 110.7 . . ?
H39A C39 H39B 108.8 . . ?
C39 C49 H49A 109.5 . . ?
C39 C49 H49B 109.5 . . ?
H49A C49 H49B 109.5 . . ?
C39 C49 H49C 109.5 . . ?
H49A C49 H49C 109.5 . . ?
H49B C49 H49C 109.5 . . ?

loop_
_geom_bond_atom_site_label_1
_geom_bond_atom_site_label_2
_geom_bond_distance
_geom_bond_site_symmetry_2
_geom_bond_publ_flag
Fe1 N11 2.017(3) . ?
Fe1 N21 2.019(3) . ?
Fe1 N12 2.028(3) . ?
Fe1 N22 2.028(3) . ?
P1 C191 1.772(4) . ?
P1 C101 1.777(4) . ?
P1 C11 1.785(4) . ?
P1 C1 1.797(4) . ?
N11 C81 1.374(5) . ?
N11 C11 1.399(5) . ?
N21 C171 1.376(5) . ?
N21 C101 1.393(5) . ?
N31 C261 1.365(6) . ?
N31 C191 1.377(5) . ?
C1 H1A 0.9800 . ?
C1 H1B 0.9800 . ?
C1 H1C 0.9800 . ?
C11 C21 1.394(6) . ?
C21 C31 1.430(6) . ?
C21 C91 1.493(6) . ?
C31 C41 1.404(6) . ?
C31 C81 1.416(6) . ?
C41 C51 1.374(6) . ?
C41 H41 0.9500 . ?
C51 C61 1.392(6) . ?
C51 H51 0.9500 . ?
C61 C71 1.371(6) . ?
C61 H61 0.9500 . ?
C71 C81 1.399(6) . ?
C71 H71 0.9500 . ?
C91 H91A 0.9800 . ?
C91 H91B 0.9800 . ?
C91 H91C 0.9800 . ?
C101 C111 1.411(5) . ?
C111 C121 1.422(6) . ?
C111 C181 1.494(6) . ?
C121 C131 1.408(6) . ?
C121 C171 1.413(6) . ?
C131 C141 1.359(7) . ?
C131 H131 0.9500 . ?
C141 C151 1.388(7) . ?
C141 H141 0.9500 . ?
C151 C161 1.369(6) . ?
C151 H151 0.9500 . ?
C161 C171 1.396(6) . ?
C161 H161 0.9500 . ?
C181 H18A 0.9800 . ?
C181 H18B 0.9800 . ?
C181 H18C 0.9800 . ?
C191 C201 1.394(6) . ?
C201 C211 1.411(6) . ?
C201 C271 1.499(6) . ?
C211 C221 1.414(6) . ?
C211 C261 1.433(6) . ?
C221 C231 1.389(7) . ?
C221 H221 0.9500 . ?
C231 C241 1.403(8) . ?
C231 H231 0.9500 . ?
C241 C251 1.359(7) . ?
C241 H241 0.9500 . ?
C251 C261 1.422(6) . ?
C251 H251 0.9500 . ?
C271 H27A 0.9800 . ?
C271 H27B 0.9800 . ?
C271 H27C 0.9800 . ?
P2 C192 1.765(5) . ?
P2 C102 1.775(4) . ?
P2 C12 1.797(5) . ?
P2 C2 1.811(5) . ?
N12 C82 1.372(5) . ?
N12 C12 1.384(5) . ?
N22 C172 1.373(5) . ?
N22 C102 1.388(5) . ?
N32 C262 1.366(6) . ?
N32 C192 1.378(6) . ?
C2 H2A 0.9800 . ?
C2 H2B 0.9800 . ?
C2 H2C 0.9800 . ?
C12 C22 1.395(6) . ?
C22 C32 1.414(6) . ?
C22 C92 1.502(6) . ?
C32 C42 1.416(6) . ?
C32 C82 1.417(6) . ?
C42 C52 1.341(7) . ?
C42 H42 0.9500 . ?
C52 C62 1.409(7) . ?
C52 H52 0.9500 . ?
C62 C72 1.384(6) . ?
C62 H62 0.9500 . ?
C72 C82 1.392(6) . ?
C72 H72 0.9500 . ?
C92 H92A 0.9800 . ?
C92 H92B 0.9800 . ?
C92 H92C 0.9800 . ?
C102 C112 1.396(6) . ?
C112 C122 1.421(6) . ?
C112 C182 1.497(6) . ?
C122 C172 1.406(6) . ?
C122 C132 1.408(6) . ?
C132 C142 1.372(6) . ?
C132 H132 0.9500 . ?
C142 C152 1.399(6) . ?
C142 H142 0.9500 . ?
C152 C162 1.359(6) . ?
C152 H152 0.9500 . ?
C162 C172 1.400(6) . ?
C162 H162 0.9500 . ?
C182 H18D 0.9800 . ?
C182 H18E 0.9800 . ?
C182 H18F 0.9800 . ?
C192 C202 1.407(6) . ?
C202 C212 1.424(6) . ?
C202 C272 1.473(7) . ?
C212 C262 1.414(7) . ?
C212 C222 1.415(7) . ?
C222 C232 1.354(7) . ?
C222 H222 0.9500 . ?
C232 C242 1.396(9) . ?
C232 H232 0.9500 . ?
C242 C252 1.424(9) . ?
C242 H242 0.9500 . ?
C252 C262 1.407(7) . ?
C252 H252 0.9500 . ?
C272 H27D 0.9800 . ?
C272 H27E 0.9800 . ?
C272 H27F 0.9800 . ?
K1 O24 2.763(3) . ?
K1 O44 2.805(3) . ?
K1 O53 2.827(3) . ?
K1 O34 2.842(3) . ?
K1 O23 2.859(3) . ?
K1 O43 2.865(3) . ?
K1 O14 2.874(3) . ?
K1 O54 2.901(3) . ?
K1 O33 2.928(3) . ?
K1 O13 2.936(3) . ?
K1 C13 3.493(4) . ?
O13 C63 1.374(5) . ?
O13 C73 1.434(5) . ?
O23 C83 1.414(5) . ?
O23 C93 1.426(5) . ?
O33 C103 1.418(5) . ?
O33 C113 1.423(5) . ?
O43 C123 1.414(5) . ?
O43 C133 1.443(5) . ?
O53 C13 1.379(5) . ?
O53 C143 1.444(5) . ?
C13 C23 1.371(6) . ?
C13 C63 1.399(6) . ?
C23 C33 1.385(7) . ?
C23 H23 0.9500 . ?
C33 C43 1.391(7) . ?
C33 H33 0.9500 . ?
C43 C53 1.383(7) . ?
C43 H43 0.9500 . ?
C53 C63 1.378(6) . ?
C53 H53 0.9500 . ?
C73 C83 1.507(6) . ?
C73 H73A 0.9900 . ?
C73 H73B 0.9900 . ?
C83 H83A 0.9900 . ?
C83 H83B 0.9900 . ?
C93 C103 1.516(6) . ?
C93 H93A 0.9900 . ?
C93 H93B 0.9900 . ?
C103 H10A 0.9900 . ?
C103 H10B 0.9900 . ?
C113 C123 1.509(6) . ?
C113 H11A 0.9900 . ?
C113 H11B 0.9900 . ?
C123 H12A 0.9900 . ?
C123 H12B 0.9900 . ?
C133 C143 1.502(6) . ?
C133 H13A 0.9900 . ?
C133 H13B 0.9900 . ?
C143 H14A 0.9900 . ?
C143 H14B 0.9900 . ?
O14 C64 1.392(5) . ?
O14 C74 1.449(5) . ?
O24 C94 1.424(5) . ?
O24 C84 1.430(5) . ?
O34 C114 1.405(5) . ?
O34 C104 1.430(5) . ?
O44 C134 1.398(6) . ?
O44 C124 1.427(6) . ?
O54 C14 1.376(5) . ?
O54 C144 1.429(5) . ?
C14 C24 1.389(6) . ?
C14 C64 1.395(6) . ?
C24 C34 1.385(7) . ?
C24 H24 0.9500 . ?
C34 C44 1.359(7) . ?
C34 H34 0.9500 . ?
C44 C54 1.385(7) . ?
C44 H44 0.9500 . ?
C54 C64 1.368(6) . ?
C54 H54 0.9500 . ?
C74 C84 1.496(6) . ?
C74 H74A 0.9900 . ?
C74 H74B 0.9900 . ?
C84 H84A 0.9900 . ?
C84 H84B 0.9900 . ?
C94 C104 1.497(6) . ?
C94 H94A 0.9900 . ?
C94 H94B 0.9900 . ?
C104 H10C 0.9900 . ?
C104 H10D 0.9900 . ?
C114 C124 1.497(7) . ?
C114 H11C 0.9900 . ?
C114 H11D 0.9900 . ?
C124 H12C 0.9900 . ?
C124 H12D 0.9900 . ?
C134 C144 1.501(6) . ?
C134 H13C 0.9900 . ?
C134 H13D 0.9900 . ?
C144 H14C 0.9900 . ?
C144 H14D 0.9900 . ?
K2 O36 2.772(3) . ?
K2 O35 2.797(3) . ?
K2 O55 2.831(3) . ?
K2 O45 2.850(3) . ?
K2 O25 2.865(3) . ?
K2 O26 2.901(3) . ?
K2 O56 2.916(3) . ?
K2 O46 2.932(3) . ?
K2 O15 2.946(3) . ?
K2 O16 2.948(4) . ?
K2 C15 3.521(4) . ?
O15 C65 1.362(5) . ?
O15 C75 1.422(5) . ?
O25 C95 1.427(6) . ?
O25 C85 1.435(6) . ?
O35 C105 1.424(6) . ?
O35 C115 1.430(5) . ?
O45 C125 1.426(5) . ?
O45 C135 1.431(5) . ?
O55 C15 1.360(5) . ?
O55 C145 1.431(5) . ?
C15 C25 1.377(6) . ?
C15 C65 1.399(6) . ?
C25 C35 1.394(6) . ?
C25 H25 0.9500 . ?
C35 C45 1.366(7) . ?
C35 H35 0.9500 . ?
C45 C55 1.386(7) . ?
C45 H45 0.9500 . ?
C55 C65 1.393(6) . ?
C55 H55 0.9500 . ?
C75 C85 1.497(7) . ?
C75 H75A 0.9900 . ?
C75 H75B 0.9900 . ?
C85 H85A 0.9900 . ?
C85 H85B 0.9900 . ?
C95 C105 1.502(7) . ?
C95 H95A 0.9900 . ?
C95 H95B 0.9900 . ?
C105 H10E 0.9900 . ?
C105 H10F 0.9900 . ?
C115 C125 1.502(7) . ?
C115 H11E 0.9900 . ?
C115 H11F 0.9900 . ?
C125 H12E 0.9900 . ?
C125 H12F 0.9900 . ?
C135 C145 1.498(6) . ?
C135 H13E 0.9900 . ?
C135 H13F 0.9900 . ?
C145 H14E 0.9900 . ?
C145 H14F 0.9900 . ?
O16 C66 1.401(6) . ?
O16 C76 1.404(6) . ?
O26 C96 1.438(6) . ?
O26 C86 1.444(6) . ?
O36 C116 1.420(6) . ?
O36 C106 1.436(6) . ?
O46 C136 1.418(6) . ?
O46 C126 1.440(6) . ?
O56 C16 1.362(6) . ?
O56 C146 1.428(6) . ?
C16 C26 1.373(7) . ?
C16 C66 1.387(7) . ?
C26 C36 1.391(8) . ?
C26 H26 0.9500 . ?
C36 C46 1.366(8) . ?
C36 H36 0.9500 . ?
C46 C56 1.385(8) . ?
C46 H46 0.9500 . ?
C56 C66 1.371(7) . ?
C56 H56 0.9500 . ?
C76 C86 1.504(8) . ?
C76 H76A 0.9900 . ?
C76 H76B 0.9900 . ?
C86 H86A 0.9900 . ?
C86 H86B 0.9900 . ?
C96 C106 1.471(8) . ?
C96 H96A 0.9900 . ?
C96 H96B 0.9900 . ?
C106 H10G 0.9900 . ?
C106 H10H 0.9900 . ?
C116 C126 1.480(8) . ?
C116 H11G 0.9900 . ?
C116 H11H 0.9900 . ?
C126 H12G 0.9900 . ?
C126 H12H 0.9900 . ?
C136 C146 1.495(7) . ?
C136 H13G 0.9900 . ?
C136 H13H 0.9900 . ?
C146 H14G 0.9900 . ?
C146 H14H 0.9900 . ?
N17 C17 1.144(7) . ?
C17 C27 1.431(8) . ?
C27 H27G 0.9800 . ?
C27 H27H 0.9800 . ?
C27 H27I 0.9800 . ?
C18 C68 1.376(9) . ?
C18 C28 1.374(8) . ?
C18 C78 1.528(9) . ?
C28 C38 1.405(8) . ?
C28 H28 0.9500 . ?
C38 C48 1.379(9) . ?
C38 H38 0.9500 . ?
C48 C58 1.382(9) . ?
C48 H48 0.9500 . ?
C58 C68 1.383(9) . ?
C58 H58 0.9500 . ?
C68 H68 0.9500 . ?
C78 H78A 0.9800 . ?
C78 H78B 0.9800 . ?
C78 H78C 0.9800 . ?
O19 C19 1.392(18) . ?
O19 C39 1.405(18) . ?
C19 C29 1.52(2) . ?
C19 H19A 0.9900 . ?
C19 H19B 0.9900 . ?
C29 H29A 0.9800 . ?
C29 H29B 0.9800 . ?
C29 H29C 0.9800 . ?
C39 C49 1.51(2) . ?
C39 H39A 0.9900 . ?
C39 H39B 0.9900 . ?
C49 H49A 0.9800 . ?
C49 H49B 0.9800 . ?
C49 H49C 0.9800 . ?

loop_
_geom_torsion_atom_site_label_1
_geom_torsion_atom_site_label_2
_geom_torsion_atom_site_label_3
_geom_torsion_atom_site_label_4
_geom_torsion
_geom_torsion_site_symmetry_1
_geom_torsion_site_symmetry_2
_geom_torsion_site_symmetry_3
_geom_torsion_site_symmetry_4
_geom_torsion_publ_flag
C81 N11 C11 C21 -0.6(4) . . . . ?
Fe1 N11 C11 C21 173.1(3) . . . . ?
C81 N11 C11 P1 176.6(3) . . . . ?
Fe1 N11 C11 P1 -9.6(5) . . . . ?
C191 P1 C11 C21 49.2(4) . . . . ?
C101 P1 C11 C21 171.8(3) . . . . ?
C1 P1 C11 C21 -66.7(4) . . . . ?
C191 P1 C11 N11 -127.8(3) . . . . ?
C101 P1 C11 N11 -5.2(4) . . . . ?
C1 P1 C11 N11 116.4(4) . . . . ?
N11 C11 C21 C31 -0.7(5) . . . . ?
P1 C11 C21 C31 -178.0(3) . . . . ?
N11 C11 C21 C91 176.5(4) . . . . ?
P1 C11 C21 C91 -0.8(6) . . . . ?
C11 C21 C31 C41 -179.3(4) . . . . ?
C91 C21 C31 C41 3.3(7) . . . . ?
C11 C21 C31 C81 1.8(4) . . . . ?
C91 C21 C31 C81 -175.6(4) . . . . ?
C81 C31 C41 C51 2.7(6) . . . . ?
C21 C31 C41 C51 -176.1(4) . . . . ?
C31 C41 C51 C61 -0.3(6) . . . . ?
C41 C51 C61 C71 -1.7(7) . . . . ?
C51 C61 C71 C81 1.1(6) . . . . ?
C11 N11 C81 C71 -176.2(4) . . . . ?
Fe1 N11 C81 C71 9.7(6) . . . . ?
C11 N11 C81 C31 1.8(4) . . . . ?
Fe1 N11 C81 C31 -172.3(3) . . . . ?
C61 C71 C81 N11 179.2(4) . . . . ?
C61 C71 C81 C31 1.3(6) . . . . ?
C41 C31 C81 N11 178.6(4) . . . . ?
C21 C31 C81 N11 -2.3(4) . . . . ?
C41 C31 C81 C71 -3.3(6) . . . . ?
C21 C31 C81 C71 175.8(4) . . . . ?
C171 N21 C101 C111 0.6(5) . . . . ?
Fe1 N21 C101 C111 175.1(3) . . . . ?
C171 N21 C101 P1 177.8(3) . . . . ?
Fe1 N21 C101 P1 -7.8(5) . . . . ?
C191 P1 C101 N21 136.2(3) . . . . ?
C11 P1 C101 N21 13.9(4) . . . . ?
C1 P1 C101 N21 -107.2(4) . . . . ?
C191 P1 C101 C111 -46.9(4) . . . . ?
C11 P1 C101 C111 -169.2(3) . . . . ?
C1 P1 C101 C111 69.6(4) . . . . ?
N21 C101 C111 C121 -0.5(5) . . . . ?
P1 C101 C111 C121 -177.7(3) . . . . ?
N21 C101 C111 C181 179.3(4) . . . . ?
P1 C101 C111 C181 2.0(6) . . . . ?
C101 C111 C121 C131 -179.3(4) . . . . ?
C181 C111 C121 C131 0.9(8) . . . . ?
C101 C111 C121 C171 0.2(4) . . . . ?
C181 C111 C121 C171 -179.6(4) . . . . ?
C171 C121 C131 C141 -0.9(6) . . . . ?
C111 C121 C131 C141 178.6(4) . . . . ?
C121 C131 C141 C151 0.7(7) . . . . ?
C131 C141 C151 C161 0.3(7) . . . . ?
C141 C151 C161 C171 -1.1(7) . . . . ?
C101 N21 C171 C161 179.3(4) . . . . ?
Fe1 N21 C171 C161 4.5(6) . . . . ?
C101 N21 C171 C121 -0.5(4) . . . . ?
Fe1 N21 C171 C121 -175.3(3) . . . . ?
C151 C161 C171 N21 -178.8(4) . . . . ?
C151 C161 C171 C121 1.0(6) . . . . ?
C131 C121 C171 N21 179.8(4) . . . . ?
C111 C121 C171 N21 0.2(5) . . . . ?
C131 C121 C171 C161 0.0(6) . . . . ?
C111 C121 C171 C161 -179.6(4) . . . . ?
C261 N31 C191 C201 0.9(5) . . . . ?
C261 N31 C191 P1 177.9(3) . . . . ?
C101 P1 C191 N31 119.0(3) . . . . ?
C11 P1 C191 N31 -117.3(3) . . . . ?
C1 P1 C191 N31 0.3(4) . . . . ?
C101 P1 C191 C201 -64.4(4) . . . . ?
C11 P1 C191 C201 59.3(4) . . . . ?
C1 P1 C191 C201 176.9(4) . . . . ?
N31 C191 C201 C211 -0.1(5) . . . . ?
P1 C191 C201 C211 -176.9(3) . . . . ?
N31 C191 C201 C271 -179.9(4) . . . . ?
P1 C191 C201 C271 3.3(7) . . . . ?
C191 C201 C211 C221 -179.7(5) . . . . ?
C271 C201 C211 C221 0.1(8) . . . . ?
C191 C201 C211 C261 -0.7(4) . . . . ?
C271 C201 C211 C261 179.1(4) . . . . ?
C201 C211 C221 C231 179.0(5) . . . . ?
C261 C211 C221 C231 0.2(7) . . . . ?
C211 C221 C231 C241 -0.7(7) . . . . ?
C221 C231 C241 C251 1.2(8) . . . . ?
C231 C241 C251 C261 -1.1(7) . . . . ?
C191 N31 C261 C251 179.3(4) . . . . ?
C191 N31 C261 C211 -1.3(5) . . . . ?
C241 C251 C261 N31 179.9(4) . . . . ?
C241 C251 C261 C211 0.5(6) . . . . ?
C201 C211 C261 N31 1.3(5) . . . . ?
C221 C211 C261 N31 -179.5(4) . . . . ?
C201 C211 C261 C251 -179.2(4) . . . . ?
C221 C211 C261 C251 -0.1(6) . . . . ?
C82 N12 C12 C22 0.6(5) . . . . ?
Fe1 N12 C12 C22 166.1(3) . . . . ?
C82 N12 C12 P2 173.8(3) . . . . ?
Fe1 N12 C12 P2 -20.6(5) . . . . ?
C192 P2 C12 N12 143.5(4) . . . . ?
C102 P2 C12 N12 20.3(4) . . . . ?
C2 P2 C12 N12 -100.4(4) . . . . ?
C192 P2 C12 C22 -43.9(4) . . . . ?
C102 P2 C12 C22 -167.2(3) . . . . ?
C2 P2 C12 C22 72.2(4) . . . . ?
N12 C12 C22 C32 -1.6(5) . . . . ?
P2 C12 C22 C32 -174.9(3) . . . . ?
N12 C12 C22 C92 174.9(4) . . . . ?
P2 C12 C22 C92 1.6(7) . . . . ?
C12 C22 C32 C42 179.3(5) . . . . ?
C92 C22 C32 C42 2.5(8) . . . . ?
C12 C22 C32 C82 2.0(5) . . . . ?
C92 C22 C32 C82 -174.8(4) . . . . ?
C22 C32 C42 C52 -175.7(5) . . . . ?
C82 C32 C42 C52 1.5(7) . . . . ?
C32 C42 C52 C62 0.5(7) . . . . ?
C42 C52 C62 C72 -2.0(7) . . . . ?
C52 C62 C72 C82 1.6(7) . . . . ?
C12 N12 C82 C72 -176.7(4) . . . . ?
Fe1 N12 C82 C72 16.6(6) . . . . ?
C12 N12 C82 C32 0.7(4) . . . . ?
Fe1 N12 C82 C32 -165.9(3) . . . . ?
C62 C72 C82 N12 177.6(4) . . . . ?
C62 C72 C82 C32 0.4(6) . . . . ?
C22 C32 C82 N12 -1.7(5) . . . . ?
C42 C32 C82 N12 -179.6(4) . . . . ?
C22 C32 C82 C72 176.0(4) . . . . ?
C42 C32 C82 C72 -1.9(6) . . . . ?
C172 N22 C102 C112 -1.0(4) . . . . ?
Fe1 N22 C102 C112 169.8(3) . . . . ?
C172 N22 C102 P2 177.8(3) . . . . ?
Fe1 N22 C102 P2 -11.5(5) . . . . ?
C192 P2 C102 N22 -126.7(3) . . . . ?
C12 P2 C102 N22 -4.2(4) . . . . ?
C2 P2 C102 N22 115.9(4) . . . . ?
C192 P2 C102 C112 51.9(4) . . . . ?
C12 P2 C102 C112 174.4(3) . . . . ?
C2 P2 C102 C112 -65.5(4) . . . . ?
N22 C102 C112 C122 0.8(5) . . . . ?
P2 C102 C112 C122 -177.9(3) . . . . ?
N22 C102 C112 C182 -177.6(4) . . . . ?
P2 C102 C112 C182 3.6(6) . . . . ?
C102 C112 C122 C172 -0.3(4) . . . . ?
C182 C112 C122 C172 178.2(4) . . . . ?
C102 C112 C122 C132 -179.8(4) . . . . ?
C182 C112 C122 C132 -1.3(7) . . . . ?
C172 C122 C132 C142 0.2(6) . . . . ?
C112 C122 C132 C142 179.7(4) . . . . ?
C122 C132 C142 C152 -0.6(7) . . . . ?
C132 C142 C152 C162 0.7(7) . . . . ?
C142 C152 C162 C172 -0.4(7) . . . . ?
C102 N22 C172 C162 180.0(4) . . . . ?
Fe1 N22 C172 C162 8.6(6) . . . . ?
C102 N22 C172 C122 0.7(4) . . . . ?
Fe1 N22 C172 C122 -170.7(3) . . . . ?
C152 C162 C172 N22 -179.1(4) . . . . ?
C152 C162 C172 C122 0.1(6) . . . . ?
C132 C122 C172 N22 179.3(4) . . . . ?
C112 C122 C172 N22 -0.3(5) . . . . ?
C132 C122 C172 C162 0.0(6) . . . . ?
C112 C122 C172 C162 -179.6(4) . . . . ?
C262 N32 C192 C202 -0.6(6) . . . . ?
C262 N32 C192 P2 178.5(4) . . . . ?
C102 P2 C192 N32 -114.0(4) . . . . ?
C12 P2 C192 N32 122.2(4) . . . . ?
C2 P2 C192 N32 5.0(4) . . . . ?
C102 P2 C192 C202 65.0(5) . . . . ?
C12 P2 C192 C202 -58.8(5) . . . . ?
C2 P2 C192 C202 -176.0(4) . . . . ?
N32 C192 C202 C212 0.8(5) . . . . ?
P2 C192 C202 C212 -178.2(3) . . . . ?
N32 C192 C202 C272 -178.6(4) . . . . ?
P2 C192 C202 C272 2.3(7) . . . . ?
C192 C202 C212 C262 -0.7(5) . . . . ?
C272 C202 C212 C262 178.7(5) . . . . ?
C192 C202 C212 C222 -179.0(5) . . . . ?
C272 C202 C212 C222 0.5(9) . . . . ?
C262 C212 C222 C232 1.9(8) . . . . ?
C202 C212 C222 C232 180.0(5) . . . . ?
C212 C222 C232 C242 -0.5(9) . . . . ?
C222 C232 C242 C252 -2.0(10) . . . . ?
C232 C242 C252 C262 2.9(10) . . . . ?
C192 N32 C262 C252 179.9(6) . . . . ?
C192 N32 C262 C212 0.1(6) . . . . ?
C242 C252 C262 N32 178.8(6) . . . . ?
C242 C252 C262 C212 -1.5(9) . . . . ?
C222 C212 C262 N32 178.9(5) . . . . ?
C202 C212 C262 N32 0.4(6) . . . . ?
C222 C212 C262 C252 -0.9(8) . . . . ?
C202 C212 C262 C252 -179.4(5) . . . . ?
C143 O53 C13 C23 106.4(4) . . . . ?
K1 O53 C13 C23 -130.1(3) . . . . ?
C143 O53 C13 C63 -79.0(5) . . . . ?
K1 O53 C13 C63 44.4(4) . . . . ?
C143 O53 C13 K1 -123.5(3) . . . . ?
O53 C13 C23 C33 174.3(4) . . . . ?
C63 C13 C23 C33 -0.2(7) . . . . ?
K1 C13 C23 C33 111.2(5) . . . . ?
C13 C23 C33 C43 0.0(7) . . . . ?
C23 C33 C43 C53 0.1(7) . . . . ?
C33 C43 C53 C63 -0.1(7) . . . . ?
C73 O13 C63 C53 5.9(6) . . . . ?
K1 O13 C63 C53 130.9(4) . . . . ?
C73 O13 C63 C13 -172.1(4) . . . . ?
K1 O13 C63 C13 -47.0(4) . . . . ?
C43 C53 C63 O13 -178.0(4) . . . . ?
C43 C53 C63 C13 -0.1(7) . . . . ?
C23 C13 C63 O13 178.3(4) . . . . ?
O53 C13 C63 O13 3.8(6) . . . . ?
K1 C13 C63 O13 37.0(3) . . . . ?
C23 C13 C63 C53 0.2(6) . . . . ?
O53 C13 C63 C53 -174.3(4) . . . . ?
K1 C13 C63 C53 -141.1(4) . . . . ?
C63 O13 C73 C83 176.7(4) . . . . ?
K1 O13 C73 C83 55.5(4) . . . . ?
C93 O23 C83 C73 -178.5(4) . . . . ?
K1 O23 C83 C73 48.9(4) . . . . ?
O13 C73 C83 O23 -69.4(5) . . . . ?
C83 O23 C93 C103 -77.2(5) . . . . ?
K1 O23 C93 C103 58.1(4) . . . . ?
C113 O33 C103 C93 167.1(3) . . . . ?
K1 O33 C103 C93 34.9(4) . . . . ?
O23 C93 C103 O33 -62.7(5) . . . . ?
C103 O33 C113 C123 -93.4(4) . . . . ?
K1 O33 C113 C123 41.9(4) . . . . ?
C133 O43 C123 C113 -173.1(3) . . . . ?
K1 O43 C123 C113 58.6(4) . . . . ?
O33 C113 C123 O43 -70.1(5) . . . . ?
C123 O43 C133 C143 -88.9(4) . . . . ?
K1 O43 C133 C143 38.7(4) . . . . ?
C13 O53 C143 C133 -179.6(3) . . . . ?
K1 O53 C143 C133 58.8(3) . . . . ?
O43 C133 C143 O53 -67.4(4) . . . . ?
C144 O54 C14 C24 -3.8(6) . . . . ?
K1 O54 C14 C24 159.7(3) . . . . ?
C144 O54 C14 C64 176.6(4) . . . . ?
K1 O54 C14 C64 -19.8(5) . . . . ?
O54 C14 C24 C34 176.7(4) . . . . ?
C64 C14 C24 C34 -3.8(6) . . . . ?
C14 C24 C34 C44 1.2(7) . . . . ?
C24 C34 C44 C54 0.9(8) . . . . ?
C34 C44 C54 C64 -0.5(8) . . . . ?
C44 C54 C64 O14 175.6(4) . . . . ?
C44 C54 C64 C14 -2.1(7) . . . . ?
C74 O14 C64 C54 55.6(5) . . . . ?
K1 O14 C64 C54 -167.5(3) . . . . ?
C74 O14 C64 C14 -126.6(4) . . . . ?
K1 O14 C64 C14 10.2(5) . . . . ?
O54 C14 C64 C54 -176.2(4) . . . . ?
C24 C14 C64 C54 4.2(6) . . . . ?
O54 C14 C64 O14 6.0(5) . . . . ?
C24 C14 C64 O14 -173.6(4) . . . . ?
C64 O14 C74 C84 85.8(4) . . . . ?
K1 O14 C74 C84 -58.2(4) . . . . ?
C94 O24 C84 C74 175.7(3) . . . . ?
K1 O24 C84 C74 -40.2(4) . . . . ?
O14 C74 C84 O24 68.1(5) . . . . ?
C84 O24 C94 C104 -176.9(4) . . . . ?
K1 O24 C94 C104 39.6(4) . . . . ?
C114 O34 C104 C94 -81.1(5) . . . . ?
K1 O34 C104 C94 53.3(4) . . . . ?
O24 C94 C104 O34 -62.8(5) . . . . ?
C104 O34 C114 C124 167.8(4) . . . . ?
K1 O34 C114 C124 36.6(4) . . . . ?
C134 O44 C124 C114 -75.5(5) . . . . ?
K1 O44 C124 C114 55.9(5) . . . . ?
O34 C114 C124 O44 -63.9(5) . . . . ?
C124 O44 C134 C144 179.0(4) . . . . ?
K1 O44 C134 C144 51.1(5) . . . . ?
C14 O54 C144 C134 -151.6(4) . . . . ?
K1 O54 C144 C134 43.4(4) . . . . ?
O44 C134 C144 O54 -62.8(5) . . . . ?
C145 O55 C15 C25 -11.1(6) . . . . ?
K2 O55 C15 C25 127.4(4) . . . . ?
C145 O55 C15 C65 169.5(4) . . . . ?
K2 O55 C15 C65 -52.1(4) . . . . ?
C145 O55 C15 K2 -138.5(4) . . . . ?
O55 C15 C25 C35 -179.0(4) . . . . ?
C65 C15 C25 C35 0.4(7) . . . . ?
K2 C15 C25 C35 -111.9(5) . . . . ?
C15 C25 C35 C45 0.0(7) . . . . ?
C25 C35 C45 C55 -0.4(8) . . . . ?
C35 C45 C55 C65 0.3(8) . . . . ?
C75 O15 C65 C55 0.9(7) . . . . ?
K2 O15 C65 C55 -130.5(4) . . . . ?
C75 O15 C65 C15 -179.8(4) . . . . ?
K2 O15 C65 C15 48.7(4) . . . . ?
C45 C55 C65 O15 179.4(4) . . . . ?
C45 C55 C65 C15 0.2(7) . . . . ?
O55 C15 C65 O15 -0.3(5) . . . . ?
C25 C15 C65 O15 -179.9(4) . . . . ?
K2 C15 C65 O15 -37.7(3) . . . . ?
O55 C15 C65 C55 179.0(4) . . . . ?
C25 C15 C65 C55 -0.6(6) . . . . ?
K2 C15 C65 C55 141.6(4) . . . . ?
C65 O15 C75 C85 173.1(4) . . . . ?
K2 O15 C75 C85 -59.2(4) . . . . ?
C95 O25 C85 C75 -169.8(4) . . . . ?
K2 O25 C85 C75 -39.8(5) . . . . ?
O15 C75 C85 O25 63.1(5) . . . . ?
C85 O25 C95 C105 79.4(5) . . . . ?
K2 O25 C95 C105 -57.8(5) . . . . ?
C115 O35 C105 C95 -172.0(4) . . . . ?
K2 O35 C105 C95 -32.0(5) . . . . ?
O25 C95 C105 O35 63.0(5) . . . . ?
C105 O35 C115 C125 177.2(3) . . . . ?
K2 O35 C115 C125 36.7(4) . . . . ?
C135 O45 C125 C115 -79.9(5) . . . . ?
K2 O45 C125 C115 55.4(4) . . . . ?
O35 C115 C125 O45 -64.1(5) . . . . ?
C125 O45 C135 C145 168.6(4) . . . . ?
K2 O45 C135 C145 39.1(4) . . . . ?
C15 O55 C145 C135 -167.9(3) . . . . ?
K2 O55 C145 C135 56.9(4) . . . . ?
O45 C135 C145 O55 -60.2(4) . . . . ?
C146 O56 C16 C26 -9.2(7) . . . . ?
K2 O56 C16 C26 131.4(5) . . . . ?
C146 O56 C16 C66 170.9(4) . . . . ?
K2 O56 C16 C66 -48.4(5) . . . . ?
O56 C16 C26 C36 179.3(5) . . . . ?
C66 C16 C26 C36 -0.8(8) . . . . ?
C16 C26 C36 C46 -0.3(8) . . . . ?
C26 C36 C46 C56 0.6(9) . . . . ?
C36 C46 C56 C66 0.2(8) . . . . ?
C46 C56 C66 C16 -1.3(8) . . . . ?
C46 C56 C66 O16 -178.1(5) . . . . ?
O56 C16 C66 C56 -178.5(5) . . . . ?
C26 C16 C66 C56 1.6(8) . . . . ?
O56 C16 C66 O16 -1.4(6) . . . . ?
C26 C16 C66 O16 178.7(4) . . . . ?
C76 O16 C66 C56 -0.7(7) . . . . ?
K2 O16 C66 C56 -134.0(4) . . . . ?
C76 O16 C66 C16 -177.6(4) . . . . ?
K2 O16 C66 C16 49.1(4) . . . . ?
C66 O16 C76 C86 169.3(4) . . . . ?
K2 O16 C76 C86 -59.8(4) . . . . ?
C96 O26 C86 C76 -167.1(4) . . . . ?
K2 O26 C86 C76 -39.5(5) . . . . ?
O16 C76 C86 O26 64.7(5) . . . . ?
C86 O26 C96 C106 75.5(6) . . . . ?
K2 O26 C96 C106 -58.3(5) . . . . ?
C116 O36 C106 C96 -170.6(5) . . . . ?
K2 O36 C106 C96 -33.2(6) . . . . ?
O26 C96 C106 O36 63.6(7) . . . . ?
C106 O36 C116 C126 -177.8(5) . . . . ?
K2 O36 C116 C126 43.1(5) . . . . ?
C136 O46 C126 C116 -76.2(6) . . . . ?
K2 O46 C126 C116 54.9(5) . . . . ?
O36 C116 C126 O46 -70.1(6) . . . . ?
C126 O46 C136 C146 164.5(4) . . . . ?
K2 O46 C136 C146 41.5(5) . . . . ?
C16 O56 C146 C136 -164.8(4) . . . . ?
K2 O56 C146 C136 57.0(4) . . . . ?
O46 C136 C146 O56 -62.4(5) . . . . ?
C68 C18 C28 C38 -0.1(3) . . . . ?
C78 C18 C28 C38 -179.9(3) . . . . ?
C18 C28 C38 C48 0.0(3) . . . . ?
C28 C38 C48 C58 0.0(6) . . . . ?
C38 C48 C58 C68 0.0(8) . . . . ?
C28 C18 C68 C58 0.1(6) . . . . ?
C78 C18 C68 C58 180.0(5) . . . . ?
C48 C58 C68 C18 -0.1(8) . . . . ?
C39 O19 C19 C29 156.9(17) . . . . ?
C19 O19 C39 C49 158(3) . . . . ?
